data_4086049
loop_
_publ_author_name
'Arras, Janet'
'Speth, Hansj\"org'
'Mayer, Hermann A.'
'Wesemann, Lars'

_publ_section_title
;
 Different Coordination Modes of the Ph2PCsp3PPh2Pincer Ligand in Rhodium
 Complexes as a Consequence of Csp3--H Metal Interaction
;
_journal_issue 14
_journal_name_full Organometallics
_journal_page_first 3629
_journal_paper_doi 10.1021/acs.organomet.5b00437
_journal_volume 34
_journal_year 2015
_chemical_formula_sum 'C114 H166 B22 N6 P4 Rh2 Sn2'
_chemical_formula_weight 2425.43
_space_group_crystal_system triclinic
_space_group_IT_number 2
_space_group_name_Hall '-P 1'
_space_group_name_H-M_alt 'P -1'
_symmetry_space_group_name_Hall '-P 1'
_symmetry_space_group_name_H-M 'P -1'
_atom_sites_solution_hydrogens geom
_atom_sites_solution_primary direct
_atom_sites_solution_secondary difmap
_cell_angle_alpha 75.986(3)
_cell_angle_beta 80.184(2)
_cell_angle_gamma 88.534(3)
_cell_formula_units_Z 2
_cell_length_a 11.2390(6)
_cell_length_b 21.7189(11)
_cell_length_c 26.2123(14)
_cell_measurement_reflns_used 9783
_cell_measurement_temperature 100.(2)
_cell_measurement_theta_max 30.1751
_cell_measurement_theta_min 2.3957
_cell_volume 6116.2(6)
_computing_cell_refinement 'APEX2 v2011.8-0 (Bruker AXS)'
_computing_data_collection 'Bruker APEX2'
_computing_data_reduction 'SAINT V7.68A (Bruker AXS, 2009)'
_computing_structure_refinement 'SHELXL-97 (Sheldrick, 2008)'
_computing_structure_solution 'SHELXS-97 (Sheldrick, 2008)'
_diffrn_ambient_temperature 100.(2)
_diffrn_detector_area_resol_mean 8.3333
_diffrn_measured_fraction_theta_full 0.973
_diffrn_measured_fraction_theta_max 0.973
_diffrn_measurement_device_type 'Bruker APEX-II CCD'
_diffrn_measurement_method '\f and \w scans'
_diffrn_radiation_monochromator graphite
_diffrn_radiation_type MoK\a
_diffrn_radiation_wavelength 0.71073
_diffrn_reflns_av_R_equivalents 0.0628
_diffrn_reflns_av_sigmaI/netI 0.0522
_diffrn_reflns_limit_h_max 15
_diffrn_reflns_limit_h_min -15
_diffrn_reflns_limit_k_max 30
_diffrn_reflns_limit_k_min -30
_diffrn_reflns_limit_l_max 36
_diffrn_reflns_limit_l_min -37
_diffrn_reflns_number 127666
_diffrn_reflns_theta_full 30.30
_diffrn_reflns_theta_max 30.30
_diffrn_reflns_theta_min 1.40
_diffrn_source_type 'fine-focus sealed tube'
_exptl_absorpt_coefficient_mu 0.769
_exptl_absorpt_correction_T_max 0.87
_exptl_absorpt_correction_T_min 0.82
_exptl_absorpt_correction_type multi-scan
_exptl_absorpt_process_details 'SADABS V2008/1 (Bruker AXS)'
_exptl_crystal_colour 'clear colourless'
_exptl_crystal_density_diffrn 1.317
_exptl_crystal_density_method 'not measured'
_exptl_crystal_description 'Sn Rh P2 N4 C40 B11 H50'
_exptl_crystal_F_000 2504
_exptl_crystal_size_max 0.240
_exptl_crystal_size_mid 0.220
_exptl_crystal_size_min 0.190
_refine_diff_density_max 2.740
_refine_diff_density_min -1.407
_refine_ls_extinction_method none
_refine_ls_goodness_of_fit_ref 1.010
_refine_ls_hydrogen_treatment mixed
_refine_ls_matrix_type full
_refine_ls_number_parameters 1381
_refine_ls_number_reflns 35618
_refine_ls_number_restraints 30
_refine_ls_restrained_S_all 1.013
_refine_ls_R_factor_all 0.0577
_refine_ls_R_factor_gt 0.0373
_refine_ls_shift/su_max 0.004
_refine_ls_shift/su_mean 0.000
_refine_ls_structure_factor_coef Fsqd
_refine_ls_weighting_details 'calc w=1/[\s^2^(Fo^2^)+(0.0523P)^2^+0.0000P] where P=(Fo^2^+2Fc^2^)/3'
_refine_ls_weighting_scheme calc
_refine_ls_wR_factor_gt 0.0923
_refine_ls_wR_factor_ref 0.0999
_reflns_number_gt 26433
_reflns_number_total 35618
_reflns_threshold_expression >2sigma(I)
_cod_data_source_file om5b00437_si_001.cif
_cod_data_source_block I
_cod_depositor_comments 'Adding full bibliography for 4086045--4086050.cif.'
_cod_database_code 4086049

loop_
_space_group_symop_operation_xyz
'x, y, z'
'-x, -y, -z'

loop_
_atom_site_type_symbol
_atom_site_label
_atom_site_fract_x
_atom_site_fract_y
_atom_site_fract_z
_atom_site_U_iso_or_equiv
_atom_site_adp_type
_atom_site_calc_flag
_atom_site_refinement_flags
_atom_site_occupancy
_atom_site_disorder_assembly
_atom_site_disorder_group
C C100 0.7035(2) 0.43608(15) 0.86340(12) 0.0351(7) Uani d . 1.0 . .
H H10A 0.6916 0.3895 0.8716 0.042 Uiso calc R 1.0 . .
H H10B 0.6404 0.4527 0.8876 0.042 Uiso calc R 1.0 . .
C C101 0.6850(3) 0.46382(17) 0.80631(13) 0.0444(8) Uani d . 1.0 . .
H H10C 0.6039 0.4524 0.8023 0.067 Uiso calc R 1.0 . .
H H10D 0.7454 0.4469 0.7819 0.067 Uiso calc R 1.0 . .
H H10E 0.6936 0.5101 0.798 0.067 Uiso calc R 1.0 . .
C C102 0.9280(2) 0.43102(12) 0.83610(10) 0.0263(5) Uani d . 1.0 . .
H H10F 0.9212 0.4561 0.7998 0.032 Uiso calc R 1.0 . .
H H10G 1.0061 0.4427 0.8442 0.032 Uiso calc R 1.0 . .
C C103 0.9302(3) 0.36151(13) 0.83592(12) 0.0379(7) Uani d . 1.0 . .
H H10H 0.9981 0.3539 0.8094 0.057 Uiso calc R 1.0 . .
H H10I 0.8544 0.3495 0.8269 0.057 Uiso calc R 1.0 . .
H H10J 0.9396 0.3361 0.8713 0.057 Uiso calc R 1.0 . .
C C104 0.8298(2) 0.41277(13) 0.93198(10) 0.0263(5) Uani d . 1.0 . .
H H10K 0.7639 0.4277 0.9561 0.032 Uiso calc R 1.0 . .
H H10L 0.813 0.3675 0.9344 0.032 Uiso calc R 1.0 . .
C C105 0.9470(2) 0.41740(15) 0.95186(11) 0.0354(7) Uani d . 1.0 . .
H H10M 0.9405 0.3918 0.9886 0.053 Uiso calc R 1.0 . .
H H10N 0.9636 0.4618 0.9509 0.053 Uiso calc R 1.0 . .
H H10O 1.0129 0.4016 0.929 0.053 Uiso calc R 1.0 . .
C C106 0.8456(2) 0.52056(12) 0.86933(11) 0.0297(6) Uani d . 1.0 . .
H H10P 0.9265 0.5275 0.8773 0.036 Uiso calc R 1.0 . .
H H10Q 0.8448 0.5428 0.8317 0.036 Uiso calc R 1.0 . .
C C107 0.7523(3) 0.55007(15) 0.90473(13) 0.0447(8) Uani d . 1.0 . .
H H10R 0.7708 0.5954 0.8984 0.067 Uiso calc R 1.0 . .
H H10S 0.7537 0.5292 0.9422 0.067 Uiso calc R 1.0 . .
H H10T 0.6719 0.5447 0.8964 0.067 Uiso calc R 1.0 . .
C C200 0.2292(2) 0.44044(14) 0.36124(12) 0.0334(6) Uani d . 1.0 . .
H H20A 0.1736 0.4764 0.354 0.04 Uiso calc R 1.0 . .
H H20B 0.2547 0.4271 0.3275 0.04 Uiso calc R 1.0 . .
C C201 0.1613(3) 0.38612(13) 0.40181(12) 0.0348(6) Uani d . 1.0 . .
H H20C 0.0918 0.3741 0.3881 0.052 Uiso calc R 1.0 . .
H H20D 0.1332 0.3991 0.4351 0.052 Uiso calc R 1.0 . .
H H20E 0.2148 0.3498 0.4087 0.052 Uiso calc R 1.0 . .
C C202 0.4321(3) 0.41142(14) 0.38819(13) 0.0377(7) Uani d . 1.0 . .
H H20F 0.3988 0.3798 0.4213 0.045 Uiso calc R 1.0 . .
H H20G 0.5059 0.4302 0.3946 0.045 Uiso calc R 1.0 . .
C C203 0.4680(3) 0.37676(18) 0.34363(16) 0.0573(10) Uani d . 1.0 . .
H H20H 0.5267 0.344 0.3541 0.086 Uiso calc R 1.0 . .
H H20I 0.5042 0.4072 0.3108 0.086 Uiso calc R 1.0 . .
H H20J 0.3962 0.3569 0.3374 0.086 Uiso calc R 1.0 . .
C C204 0.3031(2) 0.48679(14) 0.42750(12) 0.0346(6) Uani d . 1.0 . .
H H20K 0.273 0.45 0.4571 0.041 Uiso calc R 1.0 . .
H H20L 0.2349 0.5161 0.4223 0.041 Uiso calc R 1.0 . .
C C205 0.4011(3) 0.52061(15) 0.44417(13) 0.0416(7) Uani d . 1.0 . .
H H20M 0.3683 0.5337 0.477 0.062 Uiso calc R 1.0 . .
H H20N 0.4299 0.5581 0.4158 0.062 Uiso calc R 1.0 . .
H H20O 0.4685 0.4918 0.4505 0.062 Uiso calc R 1.0 . .
C C206 0.4008(3) 0.51660(15) 0.33204(13) 0.0449(8) Uani d . 1.0 . .
H H20P 0.4793 0.5276 0.3402 0.054 Uiso calc R 1.0 . .
H H20Q 0.4175 0.5008 0.2992 0.054 Uiso calc R 1.0 . .
C C207 0.3260(4) 0.57634(16) 0.32162(16) 0.0637(12) Uani d . 1.0 . .
H H20R 0.3699 0.6082 0.2917 0.096 Uiso calc R 1.0 . .
H H20S 0.3112 0.5931 0.3536 0.096 Uiso calc R 1.0 . .
H H20T 0.2487 0.5661 0.3128 0.096 Uiso calc R 1.0 . .
C C300 0.19936(19) 0.81956(11) 0.21622(9) 0.0164(4) Uani d . 1.0 . .
C C301 0.2273(2) 0.75598(12) 0.21927(10) 0.0268(5) Uani d . 1.0 . .
H H301 0.1698 0.7236 0.2383 0.032 Uiso calc R 1.0 . .
C C302 0.3380(2) 0.74000(15) 0.19472(11) 0.0331(6) Uani d . 1.0 . .
H H302 0.3564 0.6967 0.1965 0.04 Uiso calc R 1.0 . .
C C303 0.4217(2) 0.78642(18) 0.16781(14) 0.0457(9) Uani d . 1.0 . .
H H303 0.4978 0.7752 0.1507 0.055 Uiso calc R 1.0 . .
C C304 0.3960(3) 0.84903(18) 0.16545(15) 0.0526(10) Uani d . 1.0 . .
H H304 0.4552 0.8809 0.1474 0.063 Uiso calc R 1.0 . .
C C305 0.2841(2) 0.86615(13) 0.18929(11) 0.0314(6) Uani d . 1.0 . .
H H305 0.266 0.9096 0.1871 0.038 Uiso calc R 1.0 . .
C C306 -0.05701(19) 0.81762(10) 0.22056(9) 0.0149(4) Uani d . 1.0 . .
C C307 -0.1773(2) 0.81482(12) 0.24567(10) 0.0242(5) Uani d . 1.0 . .
H H307 -0.1968 0.8205 0.2809 0.029 Uiso calc R 1.0 . .
C C308 -0.2689(2) 0.80370(13) 0.21894(12) 0.0301(6) Uani d . 1.0 . .
H H308 -0.3507 0.8019 0.2362 0.036 Uiso calc R 1.0 . .
C C309 -0.2419(2) 0.79538(13) 0.16811(12) 0.0316(6) Uani d . 1.0 . .
H H309 -0.3048 0.7883 0.1501 0.038 Uiso calc R 1.0 . .
C C310 -0.1240(3) 0.79725(18) 0.14337(13) 0.0458(9) Uani d . 1.0 . .
H H310 -0.1052 0.7905 0.1084 0.055 Uiso calc R 1.0 . .
C C311 -0.0311(2) 0.80908(15) 0.16925(11) 0.0336(6) Uani d . 1.0 . .
H H311 0.0503 0.8113 0.1515 0.04 Uiso calc R 1.0 . .
C C312 0.04719(18) 0.92248(9) 0.24658(9) 0.0130(4) Uani d . 1.0 . .
C C313 -0.00381(18) 0.96274(10) 0.20627(9) 0.0143(4) Uani d . 1.0 . .
H H313 -0.0207 0.9472 0.1773 0.017 Uiso calc R 1.0 . .
C C314 -0.03055(19) 1.02556(10) 0.20766(9) 0.0157(4) Uani d . 1.0 . .
C C315 -0.0051(2) 1.04503(10) 0.25198(10) 0.0190(5) Uani d . 1.0 . .
H H315 -0.0248 1.087 0.2548 0.023 Uiso calc R 1.0 . .
C C316 0.04758(19) 1.00548(10) 0.29199(9) 0.0168(4) Uani d . 1.0 . .
H H316 0.0638 1.021 0.321 0.02 Uiso calc R 1.0 . .
C C317 0.07687(18) 0.94312(10) 0.28979(9) 0.0137(4) Uani d . 1.0 . .
C C318 -0.0950(2) 1.06914(10) 0.16632(10) 0.0201(5) Uani d . 1.0 . .
C C319 -0.2316(3) 1.06286(17) 0.18757(17) 0.0625(12) Uani d . 1.0 . .
H H31A -0.2486 1.0742 0.222 0.094 Uiso calc R 1.0 . .
H H31B -0.2583 1.019 0.192 0.094 Uiso calc R 1.0 . .
H H31C -0.2749 1.0914 0.1621 0.094 Uiso calc R 1.0 . .
C C320 -0.0696(4) 1.05169(16) 0.11321(13) 0.0608(12) Uani d . 1.0 . .
H H32A -0.0944 1.0075 0.1179 0.091 Uiso calc R 1.0 . .
H H32B 0.0171 1.0568 0.099 0.091 Uiso calc R 1.0 . .
H H32C -0.1149 1.0795 0.0882 0.091 Uiso calc R 1.0 . .
C C321 -0.0551(3) 1.13804(11) 0.15734(11) 0.0289(6) Uani d . 1.0 . .
H H32D -0.0705 1.1505 0.1913 0.043 Uiso calc R 1.0 . .
H H32E -0.1005 1.1653 0.1321 0.043 Uiso calc R 1.0 . .
H H32F 0.0314 1.1425 0.1428 0.043 Uiso calc R 1.0 . .
C C322 0.13784(19) 0.89637(10) 0.33022(9) 0.0144(4) Uani d . 1.0 . .
H H322 0.2225 0.8932 0.3118 0.017 Uiso calc R 1.0 . .
C C323 0.14963(19) 0.91725(10) 0.37978(9) 0.0148(4) Uani d . 1.0 . .
C C324 0.21405(19) 0.97302(10) 0.37689(9) 0.0170(4) Uani d . 1.0 . .
H H324 0.2495 0.9982 0.343 0.02 Uiso calc R 1.0 . .
C C325 0.2271(2) 0.99219(11) 0.42267(10) 0.0195(5) Uani d . 1.0 . .
H H325 0.269 1.0308 0.4191 0.023 Uiso calc R 1.0 . .
C C326 0.1801(2) 0.95623(11) 0.47353(9) 0.0179(4) Uani d . 1.0 . .
C C327 0.10414(19) 0.88072(10) 0.43096(9) 0.0160(4) Uani d . 1.0 . .
C C328 0.1189(2) 0.90015(11) 0.47657(9) 0.0192(5) Uani d . 1.0 . .
H H328 0.0863 0.8744 0.5106 0.023 Uiso calc R 1.0 . .
C C329 0.2055(2) 0.97421(11) 0.52402(10) 0.0213(5) Uani d . 1.0 . .
C C330 0.2147(3) 1.04586(14) 0.51567(13) 0.0432(8) Uani d . 1.0 . .
H H33A 0.2781 1.063 0.4852 0.065 Uiso calc R 1.0 . .
H H33B 0.2346 1.0558 0.5478 0.065 Uiso calc R 1.0 . .
H H33C 0.1373 1.0649 0.5087 0.065 Uiso calc R 1.0 . .
C C331 0.1069(3) 0.94895(17) 0.57193(12) 0.0429(8) Uani d . 1.0 . .
H H33D 0.0296 0.9679 0.5647 0.064 Uiso calc R 1.0 . .
H H33E 0.1274 0.96 0.6035 0.064 Uiso calc R 1.0 . .
H H33F 0.1004 0.9027 0.5784 0.064 Uiso calc R 1.0 . .
C C332 0.3256(3) 0.94426(16) 0.53610(12) 0.0369(7) Uani d . 1.0 . .
H H33G 0.3898 0.9605 0.5057 0.055 Uiso calc R 1.0 . .
H H33H 0.3188 0.898 0.5424 0.055 Uiso calc R 1.0 . .
H H33I 0.345 0.9551 0.5679 0.055 Uiso calc R 1.0 . .
C C333 -0.10524(19) 0.79384(10) 0.47464(9) 0.0159(4) Uani d . 1.0 . .
C C334 -0.2086(2) 0.79164(11) 0.45174(9) 0.0186(4) Uani d . 1.0 . .
H H334 -0.2009 0.795 0.4145 0.022 Uiso calc R 1.0 . .
C C335 -0.3225(2) 0.78460(12) 0.48339(10) 0.0228(5) Uani d . 1.0 . .
H H335 -0.3922 0.7827 0.4678 0.027 Uiso calc R 1.0 . .
C C336 -0.3346(2) 0.78039(12) 0.53767(10) 0.0253(5) Uani d . 1.0 . .
H H336 -0.4125 0.7756 0.5591 0.03 Uiso calc R 1.0 . .
C C337 -0.2332(2) 0.78316(13) 0.56061(10) 0.0267(5) Uani d . 1.0 . .
H H337 -0.2418 0.7811 0.5977 0.032 Uiso calc R 1.0 . .
C C338 -0.1190(2) 0.78894(11) 0.52954(9) 0.0218(5) Uani d . 1.0 . .
H H338 -0.0497 0.7896 0.5457 0.026 Uiso calc R 1.0 . .
C C339 0.1366(2) 0.74746(11) 0.47166(9) 0.0203(5) Uani d . 1.0 . .
C C340 0.2523(2) 0.76357(13) 0.47706(11) 0.0297(6) Uani d . 1.0 . .
H H340 0.282 0.8059 0.4627 0.036 Uiso calc R 1.0 . .
C C341 0.3244(3) 0.71789(15) 0.50338(13) 0.0398(7) Uani d . 1.0 . .
H H341 0.4031 0.7292 0.5069 0.048 Uiso calc R 1.0 . .
C C342 0.2826(3) 0.65681(14) 0.52420(12) 0.0378(7) Uani d . 1.0 . .
H H342 0.3322 0.626 0.5423 0.045 Uiso calc R 1.0 . .
C C343 0.1675(3) 0.63968(13) 0.51891(12) 0.0350(7) Uani d . 1.0 . .
H H343 0.1385 0.5972 0.5333 0.042 Uiso calc R 1.0 . .
C C344 0.0951(2) 0.68525(11) 0.49244(10) 0.0256(5) Uani d . 1.0 . .
H H344 0.0168 0.6737 0.4886 0.031 Uiso calc R 1.0 . .
C C400 0.31639(18) 0.19578(10) 0.28609(9) 0.0146(4) Uani d . 1.0 . .
C C401 0.3041(2) 0.26084(10) 0.28334(9) 0.0175(4) Uani d . 1.0 . .
H H401 0.3719 0.2887 0.2693 0.021 Uiso calc R 1.0 . .
C C402 0.1934(2) 0.28473(12) 0.30101(10) 0.0228(5) Uani d . 1.0 . .
H H402 0.1859 0.3288 0.2994 0.027 Uiso calc R 1.0 . .
C C403 0.0937(2) 0.24473(13) 0.32103(11) 0.0285(6) Uani d . 1.0 . .
H H403 0.0177 0.2614 0.3326 0.034 Uiso calc R 1.0 . .
C C404 0.1048(2) 0.18036(13) 0.32422(11) 0.0261(5) Uani d . 1.0 . .
H H404 0.0364 0.1529 0.3383 0.031 Uiso calc R 1.0 . .
C C405 0.2159(2) 0.15558(11) 0.30681(10) 0.0205(5) Uani d . 1.0 . .
H H405 0.2231 0.1114 0.3091 0.025 Uiso calc R 1.0 . .
C C406 0.57143(18) 0.18846(10) 0.28660(9) 0.0136(4) Uani d . 1.0 . .
C C407 0.69154(19) 0.19484(11) 0.26108(9) 0.0184(4) Uani d . 1.0 . .
H H407 0.7115 0.192 0.225 0.022 Uiso calc R 1.0 . .
C C408 0.7819(2) 0.20538(12) 0.28814(10) 0.0222(5) Uani d . 1.0 . .
H H408 0.8637 0.209 0.2707 0.027 Uiso calc R 1.0 . .
C C409 0.7541(2) 0.21068(12) 0.34035(10) 0.0233(5) Uani d . 1.0 . .
H H409 0.8163 0.2183 0.3586 0.028 Uiso calc R 1.0 . .
C C410 0.6352(2) 0.20487(13) 0.36590(10) 0.0259(5) Uani d . 1.0 . .
H H410 0.6158 0.2089 0.4017 0.031 Uiso calc R 1.0 . .
C C411 0.5436(2) 0.19312(11) 0.33952(9) 0.0203(5) Uani d . 1.0 . .
H H411 0.4624 0.1883 0.3575 0.024 Uiso calc R 1.0 . .
C C412 0.45533(18) 0.08564(9) 0.26109(8) 0.0121(4) Uani d . 1.0 . .
C C413 0.42077(18) 0.06558(10) 0.21842(9) 0.0137(4) Uani d . 1.0 . .
C C414 0.4395(2) 0.00230(10) 0.21767(9) 0.0171(4) Uani d . 1.0 . .
H H414 0.4191 -0.0128 0.1891 0.021 Uiso calc R 1.0 . .
C C415 0.4874(2) -0.03940(10) 0.25800(9) 0.0178(4) Uani d . 1.0 . .
H H415 0.4994 -0.0823 0.256 0.021 Uiso calc R 1.0 . .
C C416 0.51855(19) -0.02052(10) 0.30144(9) 0.0150(4) Uani d . 1.0 . .
C C417 0.50222(18) 0.04367(10) 0.30185(9) 0.0133(4) Uani d . 1.0 . .
H H417 0.5234 0.0587 0.3303 0.016 Uiso calc R 1.0 . .
C C418 0.5795(2) -0.06504(10) 0.34395(9) 0.0163(4) Uani d . 1.0 . .
C C419 0.7150(2) -0.04690(12) 0.33374(10) 0.0247(5) Uani d . 1.0 . .
H H41A 0.7238 -0.0025 0.335 0.037 Uiso calc R 1.0 . .
H H41B 0.7526 -0.0523 0.2985 0.037 Uiso calc R 1.0 . .
H H41C 0.7546 -0.0744 0.3612 0.037 Uiso calc R 1.0 . .
C C420 0.5226(2) -0.05992(11) 0.40017(9) 0.0218(5) Uani d . 1.0 . .
H H42A 0.5297 -0.016 0.4029 0.033 Uiso calc R 1.0 . .
H H42B 0.5647 -0.088 0.4264 0.033 Uiso calc R 1.0 . .
H H42C 0.4372 -0.0725 0.4071 0.033 Uiso calc R 1.0 . .
C C421 0.5661(2) -0.13443(11) 0.34209(10) 0.0244(5) Uani d . 1.0 . .
H H42D 0.6062 -0.1618 0.3695 0.037 Uiso calc R 1.0 . .
H H42E 0.6033 -0.1398 0.3068 0.037 Uiso calc R 1.0 . .
H H42F 0.4802 -0.1461 0.3488 0.037 Uiso calc R 1.0 . .
C C422 0.36663(18) 0.11464(10) 0.17706(8) 0.0130(4) Uani d . 1.0 . .
H H422 0.2835 0.1219 0.1952 0.016 Uiso calc R 1.0 . .
C C423 0.34866(18) 0.09421(10) 0.12804(9) 0.0149(4) Uani d . 1.0 . .
C C424 0.39948(19) 0.12720(10) 0.07643(9) 0.0161(4) Uani d . 1.0 . .
C C425 0.3812(2) 0.10655(11) 0.03172(10) 0.0210(5) Uani d . 1.0 . .
H H425 0.4178 0.1298 -0.0027 0.025 Uiso calc R 1.0 . .
C C426 0.3109(2) 0.05306(12) 0.03613(10) 0.0221(5) Uani d . 1.0 . .
C C427 0.2561(2) 0.02173(11) 0.08787(10) 0.0231(5) Uani d . 1.0 . .
H H427 0.2057 -0.0144 0.0925 0.028 Uiso calc R 1.0 . .
C C428 0.2731(2) 0.04176(11) 0.13215(10) 0.0197(5) Uani d . 1.0 . .
H H428 0.2329 0.0197 0.1663 0.024 Uiso calc R 1.0 . .
C C429 0.2832(3) 0.03173(13) -0.01233(11) 0.0307(6) Uani d . 1.0 . .
C C430 0.3761(3) 0.05704(18) -0.06214(13) 0.0516(9) Uani d . 1.0 . .
H H43A 0.4562 0.0417 -0.0557 0.077 Uiso calc R 1.0 . .
H H43B 0.3769 0.1035 -0.0709 0.077 Uiso calc R 1.0 . .
H H43C 0.3551 0.0422 -0.092 0.077 Uiso calc R 1.0 . .
C C431 0.1601(3) 0.0558(2) -0.02283(15) 0.0633(11) Uani d . 1.0 . .
H H43D 0.0995 0.0393 0.009 0.095 Uiso calc R 1.0 . .
H H43E 0.1399 0.0413 -0.053 0.095 Uiso calc R 1.0 . .
H H43F 0.161 0.1022 -0.0313 0.095 Uiso calc R 1.0 . .
C C432 0.2843(4) -0.04089(16) -0.00259(15) 0.0631(11) Uani d . 1.0 . .
H H43G 0.3645 -0.0563 0.0038 0.095 Uiso calc R 1.0 . .
H H43H 0.2655 -0.0531 -0.034 0.095 Uiso calc R 1.0 . .
H H43I 0.2238 -0.0596 0.0286 0.095 Uiso calc R 1.0 . .
C C433 0.3831(2) 0.26257(11) 0.03555(9) 0.0184(4) Uani d . 1.0 . .
C C434 0.2635(2) 0.25176(13) 0.03180(12) 0.0304(6) Uani d . 1.0 . .
H H434 0.2281 0.2106 0.0459 0.037 Uiso calc R 1.0 . .
C C435 0.1961(3) 0.30151(14) 0.00722(14) 0.0418(8) Uani d . 1.0 . .
H H435 0.1145 0.2942 0.0048 0.05 Uiso calc R 1.0 . .
C C436 0.2471(3) 0.36127(13) -0.01359(13) 0.0379(7) Uani d . 1.0 . .
H H436 0.201 0.3948 -0.0307 0.045 Uiso calc R 1.0 . .
C C437 0.3656(2) 0.37255(12) -0.00967(11) 0.0289(6) Uani d . 1.0 . .
H H437 0.4006 0.4138 -0.0238 0.035 Uiso calc R 1.0 . .
C C438 0.4328(2) 0.32347(11) 0.01494(10) 0.0220(5) Uani d . 1.0 . .
H H438 0.5139 0.3314 0.0178 0.026 Uiso calc R 1.0 . .
C C439 0.61706(19) 0.20827(10) 0.02945(9) 0.0164(4) Uani d . 1.0 . .
C C440 0.6243(2) 0.21768(12) -0.02581(10) 0.0241(5) Uani d . 1.0 . .
H H440 0.5524 0.2214 -0.0408 0.029 Uiso calc R 1.0 . .
C C441 0.7360(2) 0.22157(14) -0.05886(10) 0.0296(6) Uani d . 1.0 . .
H H441 0.7403 0.2274 -0.0962 0.035 Uiso calc R 1.0 . .
C C442 0.8403(2) 0.21693(13) -0.03731(10) 0.0283(6) Uani d . 1.0 . .
H H442 0.9165 0.2197 -0.06 0.034 Uiso calc R 1.0 . .
C C443 0.8352(2) 0.20819(12) 0.01720(10) 0.0238(5) Uani d . 1.0 . .
H H443 0.9076 0.2053 0.0318 0.029 Uiso calc R 1.0 . .
C C444 0.72348(19) 0.20368(11) 0.05052(9) 0.0182(4) Uani d . 1.0 . .
H H444 0.7199 0.1974 0.0879 0.022 Uiso calc R 1.0 . .
C C600 0.9596(3) 0.41337(12) 0.29001(11) 0.0284(6) Uani d . 1.0 . .
C C601 0.8335(3) 0.39788(13) 0.31426(12) 0.0331(6) Uani d . 1.0 . .
H H60A 0.8144 0.3545 0.313 0.05 Uiso calc R 1.0 . .
H H60B 0.7807 0.4277 0.2945 0.05 Uiso calc R 1.0 . .
H H60C 0.8208 0.401 0.3515 0.05 Uiso calc R 1.0 . .
C C700 0.1994(2) 0.27286(11) 0.16773(10) 0.0220(5) Uani d . 1.0 . .
C C701 0.0814(2) 0.30208(15) 0.17311(13) 0.0415(8) Uani d . 1.0 . .
H H70A 0.0205 0.27 0.1935 0.062 Uiso calc R 1.0 . .
H H70B 0.0612 0.32 0.1376 0.062 Uiso calc R 1.0 . .
H H70C 0.0832 0.336 0.1918 0.062 Uiso calc R 1.0 . .
C C801 0.4448(3) 0.71282(16) 0.3489(2) 0.093(2) Uani d . 1.0 . .
H H80A 0.5045 0.7461 0.3462 0.14 Uiso calc R 1.0 . .
H H80B 0.469 0.6912 0.3201 0.14 Uiso calc R 1.0 . .
H H80C 0.44 0.6821 0.3834 0.14 Uiso calc R 1.0 . .
C C901 0.2743(4) 0.38378(17) 0.81770(18) 0.0710(13) Uani d D 1.0 . .
H H90A 0.2706 0.3564 0.8537 0.106 Uiso calc PR 0.354(5) A 1
H H90B 0.2089 0.3719 0.8014 0.106 Uiso calc PR 0.354(5) A 1
H H90C 0.2654 0.4281 0.8198 0.106 Uiso calc PR 0.354(5) A 1
H H90D 0.202 0.3594 0.8344 0.106 Uiso d PR 0.646(5) A 2
H H90E 0.2913 0.3834 0.7806 0.106 Uiso d PR 0.646(5) A 2
H H90F 0.2633 0.4267 0.821 0.106 Uiso d PR 0.646(5) A 2
C C800 0.3263(2) 0.74145(12) 0.34436(14) 0.0383(7) Uani d . 1.0 . .
C C900 0.3847(9) 0.3766(5) 0.7868(5) 0.068(4) Uani d PDU 0.354(5) A 1
N N9 0.4786(11) 0.3704(8) 0.7725(6) 0.129(7) Uani d PDU 0.354(5) A 1
C C910 0.3799(4) 0.3551(2) 0.8449(2) 0.0468(15) Uani d PDU 0.646(5) A 2
N N10 0.4562(5) 0.3322(3) 0.8676(2) 0.0695(18) Uani d PDU 0.646(5) A 2
B B100 -0.0305(2) 0.60053(12) 0.32748(11) 0.0211(5) Uani d . 1.0 . .
H H100 0.0547 0.6008 0.2982 0.025 Uiso calc R 1.0 . .
B B101 -0.1643(3) 0.64892(13) 0.31031(14) 0.0270(6) Uani d . 1.0 . .
H H101 -0.1661 0.6805 0.2698 0.032 Uiso calc R 1.0 . .
B B102 -0.2487(3) 0.66607(14) 0.37387(15) 0.0325(7) Uani d . 1.0 . .
H H102 -0.306 0.709 0.3742 0.039 Uiso calc R 1.0 . .
B B103 -0.1654(3) 0.62805(13) 0.42994(13) 0.0303(7) Uani d . 1.0 . .
H H103 -0.168 0.6462 0.4666 0.036 Uiso calc R 1.0 . .
B B104 -0.0314(3) 0.58802(13) 0.40144(12) 0.0269(6) Uani d . 1.0 . .
H H104 0.0527 0.5801 0.4196 0.032 Uiso calc R 1.0 . .
B B105 -0.1651(3) 0.56561(13) 0.31996(14) 0.0281(6) Uani d . 1.0 . .
H H105 -0.166 0.5445 0.2851 0.034 Uiso calc R 1.0 . .
B B106 -0.2935(3) 0.60416(15) 0.34792(18) 0.0413(9) Uani d . 1.0 . .
H H106 -0.3795 0.6083 0.3313 0.05 Uiso calc R 1.0 . .
B B107 -0.2941(3) 0.59188(15) 0.41831(16) 0.0381(9) Uani d . 1.0 . .
H H107 -0.38 0.5879 0.4478 0.046 Uiso calc R 1.0 . .
B B108 -0.1667(3) 0.54620(14) 0.43357(14) 0.0338(8) Uani d . 1.0 . .
H H108 -0.1687 0.5117 0.4732 0.041 Uiso calc R 1.0 . .
B B109 -0.0881(3) 0.52990(13) 0.37328(12) 0.0265(6) Uani d . 1.0 . .
H H109 -0.038 0.4847 0.3732 0.032 Uiso calc R 1.0 . .
B B110 -0.2468(3) 0.53098(14) 0.38488(15) 0.0368(8) Uani d . 1.0 . .
H H110 -0.3021 0.4865 0.3925 0.044 Uiso calc R 1.0 . .
B B200 0.5493(2) 0.40684(12) 0.16910(11) 0.0190(5) Uani d . 1.0 . .
H H200 0.4545 0.41 0.19 0.023 Uiso calc R 1.0 . .
B B201 0.5896(2) 0.41500(12) 0.09444(11) 0.0180(5) Uani d . 1.0 . .
H H201 0.521 0.4236 0.0672 0.022 Uiso calc R 1.0 . .
B B202 0.7305(2) 0.36908(12) 0.08203(10) 0.0170(5) Uani d . 1.0 . .
H H202 0.7529 0.3478 0.0468 0.02 Uiso calc R 1.0 . .
B B203 0.7773(2) 0.33319(12) 0.14778(10) 0.0156(5) Uani d . 1.0 . .
H H203 0.8299 0.2883 0.1551 0.019 Uiso calc R 1.0 . .
B B204 0.6662(2) 0.35676(12) 0.20184(11) 0.0165(5) Uani d . 1.0 . .
H H204 0.6471 0.3277 0.244 0.02 Uiso calc R 1.0 . .
B B205 0.8449(2) 0.40402(12) 0.10529(11) 0.0190(5) Uani d . 1.0 . .
H H205 0.941 0.4041 0.0849 0.023 Uiso calc R 1.0 . .
B B206 0.8074(2) 0.39664(12) 0.17550(11) 0.0189(5) Uani d . 1.0 . .
H H206 0.8791 0.3917 0.2011 0.023 Uiso calc R 1.0 . .
B B207 0.6729(2) 0.44034(12) 0.18799(11) 0.0200(5) Uani d . 1.0 . .
H H207 0.6559 0.4644 0.2218 0.024 Uiso calc R 1.0 . .
B B208 0.6279(2) 0.47462(12) 0.12511(11) 0.0202(5) Uani d . 1.0 . .
H H208 0.581 0.5213 0.1177 0.024 Uiso calc R 1.0 . .
B B209 0.7340(2) 0.45240(12) 0.07401(11) 0.0187(5) Uani d . 1.0 . .
H H209 0.7572 0.4844 0.0331 0.022 Uiso calc R 1.0 . .
B B210 0.7835(2) 0.46945(12) 0.13027(11) 0.0200(5) Uani d . 1.0 . .
H H210 0.8393 0.5129 0.1262 0.024 Uiso calc R 1.0 . .
P P1 0.04306(5) 0.80341(3) 0.43200(2) 0.01480(11) Uani d . 1.0 . .
P P2 0.05899(5) 0.83715(2) 0.25502(2) 0.01258(10) Uani d . 1.0 . .
P P3 0.47133(5) 0.20260(3) 0.07366(2) 0.01308(10) Uani d . 1.0 . .
P P4 0.45547(5) 0.17135(2) 0.25078(2) 0.01128(10) Uani d . 1.0 . .
Rh Rh1 0.460232(14) 0.20376(7) 0.160776(6) 0.01056(4) Uani d . 1.0 . .
Rh Rh2 0.059299(14) 0.80361(7) 0.344222(7) 0.01289(4) Uani d . 1.0 . .
Sn Sn1 -0.046184(14) 0.694086(7) 0.357402(6) 0.01770(4) Uani d . 1.0 . .
Sn Sn2 0.57783(13) 0.310247(6) 0.145001(6) 0.01350(4) Uani d . 1.0 . .
N N1 0.82675(18) 0.45000(10) 0.87549(8) 0.0221(4) Uani d . 1.0 . .
N N2 0.34025(17) 0.46360(9) 0.37771(8) 0.0215(4) Uani d . 1.0 . .
N N6 1.0588(2) 0.42487(12) 0.27131(10) 0.0342(5) Uani d . 1.0 . .
N N7 0.29114(16) 0.25019(9) 0.16431(8) 0.0166(4) Uani d . 1.0 . .
N N8 0.23444(18) 0.76294(9) 0.34192(8) 0.0211(4) Uani d . 1.0 . .
H H666 -0.058(2) 0.8312(12) 0.3483(10) 0.021(7) Uiso d . 1.0 . .
H H999 0.573(2) 0.1713(12) 0.1566(11) 0.024(7) Uiso d . 1.0 . .

loop_
_atom_site_aniso_label
_atom_site_aniso_U_11
_atom_site_aniso_U_22
_atom_site_aniso_U_33
_atom_site_aniso_U_12
_atom_site_aniso_U_13
_atom_site_aniso_U_23
C100 0.0231(13) 0.0491(18) 0.0373(17) -0.0035(12) -0.0102(11) -0.0142(14)
C101 0.0378(16) 0.063(2) 0.0406(19) 0.0132(15) -0.0205(14) -0.0207(16)
C102 0.0276(13) 0.0281(13) 0.0236(13) 0.0031(10) -0.0042(10) -0.0071(10)
C103 0.0526(18) 0.0281(15) 0.0310(16) 0.0014(13) 0.0004(13) -0.0088(12)
C104 0.0250(12) 0.0323(14) 0.0186(13) -0.0027(10) -0.0028(10) -0.0009(10)
C105 0.0238(13) 0.0546(19) 0.0241(15) -0.0021(12) -0.0064(11) -0.0003(13)
C106 0.0350(14) 0.0244(13) 0.0296(15) 0.0028(11) -0.0066(11) -0.0059(11)
C107 0.0530(19) 0.0391(18) 0.0392(19) 0.0184(15) -0.0030(15) -0.0094(14)
C200 0.0298(14) 0.0360(15) 0.0362(16) -0.0099(11) -0.0116(12) -0.0069(13)
C201 0.0329(14) 0.0303(15) 0.0409(17) -0.0087(11) -0.0063(12) -0.0070(13)
C202 0.0296(14) 0.0345(16) 0.051(2) 0.0036(12) -0.0087(13) -0.0134(14)
C203 0.0451(19) 0.061(2) 0.074(3) 0.0066(17) 0.0039(18) -0.042(2)
C204 0.0312(14) 0.0350(16) 0.0387(17) -0.0023(11) -0.0013(12) -0.0141(13)
C205 0.0451(18) 0.0456(18) 0.0348(17) -0.0161(14) -0.0019(14) -0.0125(14)
C206 0.0527(19) 0.0433(18) 0.0331(17) -0.0240(15) -0.0089(14) 0.0052(14)
C207 0.089(3) 0.0326(18) 0.070(3) -0.0154(18) -0.047(2) 0.0118(17)
C300 0.0139(10) 0.0197(11) 0.0148(11) 0.0009(8) -0.0027(8) -0.0024(8)
C301 0.0300(13) 0.0235(13) 0.0220(13) 0.0111(10) 0.0007(10) -0.0010(10)
C302 0.0325(14) 0.0433(17) 0.0269(15) 0.0210(12) -0.0097(11) -0.0136(13)
C303 0.0147(12) 0.079(2) 0.057(2) 0.0033(13) 0.0001(12) -0.0457(19)
C304 0.0277(15) 0.072(2) 0.061(2) -0.0232(15) 0.0202(15) -0.038(2)
C305 0.0278(13) 0.0312(14) 0.0348(16) -0.0116(11) 0.0070(11) -0.0145(12)
C306 0.0159(10) 0.0100(9) 0.0189(11) 0.0006(7) -0.0038(8) -0.0031(8)
C307 0.0175(11) 0.0297(13) 0.0240(13) 0.0013(9) -0.0010(9) -0.0058(10)
C308 0.0163(11) 0.0349(15) 0.0383(16) 0.0003(10) -0.0047(10) -0.0072(12)
C309 0.0202(12) 0.0391(16) 0.0431(17) 0.0047(11) -0.0155(11) -0.0179(13)
C310 0.0269(14) 0.084(3) 0.0416(19) 0.0119(15) -0.0120(13) -0.0416(18)
C311 0.0172(12) 0.0592(19) 0.0312(15) 0.0043(12) -0.0050(10) -0.0234(14)
C312 0.0134(9) 0.0100(9) 0.0142(10) -0.0003(7) -0.0007(8) -0.0015(8)
C313 0.0150(10) 0.0116(10) 0.0158(11) 0.0001(7) -0.0038(8) -0.0015(8)
C314 0.0160(10) 0.0132(10) 0.0176(11) 0.0020(8) -0.0042(8) -0.0025(8)
C315 0.0231(11) 0.0119(10) 0.0245(13) 0.0042(8) -0.0096(9) -0.0053(9)
C316 0.0187(10) 0.0142(10) 0.0193(12) -0.0004(8) -0.0069(9) -0.0046(8)
C317 0.0126(9) 0.0115(9) 0.0154(11) -0.0017(7) -0.0015(8) -0.0005(8)
C318 0.0218(11) 0.0123(10) 0.0279(13) 0.0045(8) -0.0135(10) -0.0020(9)
C319 0.0237(15) 0.048(2) 0.091(3) -0.0013(13) -0.0216(16) 0.0391(19)
C320 0.118(3) 0.0418(19) 0.046(2) 0.051(2) -0.063(2) -0.0271(16)
C321 0.0470(16) 0.0154(11) 0.0238(14) -0.0026(11) -0.0147(12) 0.0028(10)
C322 0.0139(9) 0.0126(10) 0.0153(11) 0.0004(7) -0.0038(8) 0.0000(8)
C323 0.0147(10) 0.0127(10) 0.0157(11) 0.0004(8) -0.0049(8) 0.0009(8)
C324 0.0163(10) 0.0163(10) 0.0172(11) -0.0023(8) -0.0057(8) 0.0004(8)
C325 0.0169(10) 0.0182(11) 0.0243(13) -0.0017(8) -0.0073(9) -0.0042(9)
C326 0.0180(10) 0.0188(11) 0.0183(12) 0.0017(8) -0.0063(9) -0.0051(9)
C327 0.0167(10) 0.0145(10) 0.0149(11) -0.0008(8) -0.0031(8) 0.0002(8)
C328 0.0205(11) 0.0190(11) 0.0169(12) -0.0018(9) -0.0047(9) -0.0005(9)
C329 0.0220(11) 0.0234(12) 0.0210(12) -0.0009(9) -0.0062(9) -0.0084(10)
C330 0.076(2) 0.0283(15) 0.0339(17) -0.0008(15) -0.0198(16) -0.0162(13)
C331 0.0359(16) 0.069(2) 0.0291(16) -0.0133(15) 0.0009(12) -0.0249(16)
C332 0.0316(14) 0.0540(19) 0.0355(17) 0.0097(13) -0.0189(12) -0.0222(14)
C333 0.0191(10) 0.0117(10) 0.0154(11) -0.0011(8) -0.0021(8) -0.0007(8)
C334 0.0209(11) 0.0172(11) 0.0160(11) -0.0006(8) -0.0024(9) -0.0010(9)
C335 0.0180(11) 0.0288(13) 0.0208(13) 0.0002(9) -0.0043(9) -0.0036(10)
C336 0.0212(12) 0.0328(14) 0.0191(13) 0.0012(10) 0.0013(9) -0.0045(10)
C337 0.0268(13) 0.0343(14) 0.0167(12) 0.0004(10) 0.0005(10) -0.0045(10)
C338 0.0225(11) 0.0240(12) 0.0176(12) -0.0015(9) -0.0045(9) -0.0013(9)
C339 0.0216(11) 0.0188(11) 0.0165(12) 0.0021(9) -0.0037(9) 0.0034(9)
C340 0.0232(12) 0.0280(14) 0.0331(15) -0.0015(10) -0.0096(11) 0.0053(11)
C341 0.0272(14) 0.0418(17) 0.0459(19) 0.0027(12) -0.0198(13) 0.0071(14)
C342 0.0347(15) 0.0357(16) 0.0378(17) 0.0117(12) -0.0129(13) 0.0044(13)
C343 0.0380(15) 0.0231(13) 0.0351(16) 0.0045(11) -0.0050(12) 0.0084(11)
C344 0.0249(12) 0.0184(12) 0.0285(14) 0.0001(9) -0.0039(10) 0.0039(10)
C400 0.0141(9) 0.0158(10) 0.0132(10) 0.0020(8) -0.0025(8) -0.0020(8)
C401 0.0171(10) 0.0164(11) 0.0187(12) 0.0013(8) -0.0037(8) -0.0032(9)
C402 0.0236(12) 0.0234(12) 0.0236(13) 0.0093(9) -0.0064(10) -0.0090(10)
C403 0.0171(11) 0.0395(15) 0.0312(15) 0.0100(10) -0.0048(10) -0.0134(12)
C404 0.0140(11) 0.0362(15) 0.0270(14) -0.0035(10) 0.0010(9) -0.0079(11)
C405 0.0177(11) 0.0208(11) 0.0212(12) -0.0019(9) -0.0003(9) -0.0034(9)
C406 0.0143(9) 0.0112(9) 0.0149(11) 0.0013(7) -0.0041(8) -0.0015(8)
C407 0.0168(10) 0.0203(11) 0.0153(11) 0.0025(8) -0.0026(8) 0.0006(9)
C408 0.0139(10) 0.0288(13) 0.0216(13) -0.0009(9) -0.0043(9) -0.0006(10)
C409 0.0187(11) 0.0262(12) 0.0278(14) 0.0012(9) -0.0120(10) -0.0063(10)
C410 0.0229(12) 0.0392(15) 0.0205(13) 0.0063(10) -0.0087(10) -0.0135(11)
C411 0.0156(10) 0.0279(12) 0.0186(12) 0.0035(9) -0.0032(9) -0.0082(10)
C412 0.0116(9) 0.0106(9) 0.0128(10) 0.0000(7) -0.0021(7) -0.0004(8)
C413 0.0127(9) 0.0133(10) 0.0136(10) -0.0023(7) -0.0029(8) 0.0004(8)
C414 0.0219(11) 0.0126(10) 0.0177(11) -0.0029(8) -0.0082(9) -0.0018(8)
C415 0.0219(11) 0.0112(10) 0.0208(12) 0.0000(8) -0.0087(9) -0.0015(8)
C416 0.0150(10) 0.0111(10) 0.0167(11) -0.0002(7) -0.0032(8) 0.0010(8)
C417 0.0134(9) 0.0126(10) 0.0137(10) -0.0003(7) -0.0032(8) -0.0021(8)
C418 0.0186(10) 0.0135(10) 0.0162(11) 0.0014(8) -0.0073(8) 0.0002(8)
C419 0.0192(11) 0.0268(13) 0.0256(14) 0.0015(9) -0.0084(10) 0.0014(10)
C420 0.0267(12) 0.0201(11) 0.0174(12) 0.0055(9) -0.0076(9) -0.0002(9)
C421 0.0336(13) 0.0131(11) 0.0267(14) 0.0038(9) -0.0131(11) 0.0002(9)
C422 0.0111(9) 0.0123(9) 0.0134(10) -0.0019(7) -0.0027(7) 0.0017(8)
C423 0.0135(9) 0.0136(10) 0.0171(11) -0.0011(8) -0.0068(8) 0.0004(8)
C424 0.0173(10) 0.0134(10) 0.0174(11) -0.0020(8) -0.0056(8) -0.0014(8)
C425 0.0237(11) 0.0221(12) 0.0167(12) -0.0060(9) -0.0053(9) -0.0014(9)
C426 0.0242(12) 0.0232(12) 0.0200(12) -0.0052(9) -0.0073(9) -0.0039(10)
C427 0.0266(12) 0.0192(11) 0.0237(13) -0.0089(9) -0.0113(10) 0.0001(9)
C428 0.0194(11) 0.0189(11) 0.0183(12) -0.0068(9) -0.0076(9) 0.0041(9)
C429 0.0373(15) 0.0320(14) 0.0265(14) -0.0122(11) -0.0089(11) -0.0102(11)
C430 0.059(2) 0.071(2) 0.0313(18) -0.0245(18) -0.0031(15) -0.0247(17)
C431 0.050(2) 0.110(3) 0.053(2) 0.012(2) -0.0304(18) -0.050(2)
C432 0.112(3) 0.0381(19) 0.046(2) -0.016(2) -0.018(2) -0.0184(17)
C433 0.0208(11) 0.0171(11) 0.0169(11) -0.0007(8) -0.0100(9) 0.0016(9)
C434 0.0252(13) 0.0238(13) 0.0409(17) -0.0033(10) -0.0159(11) 0.0026(11)
C435 0.0300(15) 0.0330(16) 0.064(2) 0.0032(12) -0.0300(15) 0.0000(15)
C436 0.0431(16) 0.0243(14) 0.0478(19) 0.0067(12) -0.0298(14) 0.0029(12)
C437 0.0386(15) 0.0168(12) 0.0314(15) 0.0000(10) -0.0176(12) 0.0022(10)
C438 0.0251(12) 0.0184(11) 0.0218(13) -0.0006(9) -0.0105(10) 0.0013(9)
C439 0.0182(10) 0.0139(10) 0.0151(11) -0.0032(8) -0.0015(8) -0.0004(8)
C440 0.0232(12) 0.0319(13) 0.0165(12) -0.0082(10) -0.0041(9) -0.0035(10)
C441 0.0308(14) 0.0409(16) 0.0143(12) -0.0079(11) 0.0019(10) -0.0044(11)
C442 0.0253(12) 0.0361(15) 0.0198(13) -0.0014(11) 0.0037(10) -0.0045(11)
C443 0.0182(11) 0.0320(13) 0.0187(12) 0.0012(9) -0.0035(9) -0.0013(10)
C444 0.0182(10) 0.0193(11) 0.0149(11) 0.0008(8) -0.0018(8) -0.0006(9)
C600 0.0405(15) 0.0239(13) 0.0249(14) 0.0083(11) -0.0138(12) -0.0086(11)
C601 0.0407(16) 0.0268(14) 0.0328(16) 0.0010(11) -0.0062(12) -0.0092(12)
C700 0.0189(11) 0.0187(11) 0.0259(13) 0.0020(9) -0.0069(9) 0.0014(9)
C701 0.0209(13) 0.0424(17) 0.052(2) 0.0141(12) -0.0050(12) 0.0045(15)
C801 0.0250(16) 0.0274(17) 0.236(6) 0.0109(13) -0.045(3) -0.033(3)
C901 0.115(4) 0.0315(19) 0.074(3) 0.009(2) -0.027(3) -0.0205(19)
C800 0.0271(14) 0.0145(12) 0.072(2) 0.0024(10) -0.0096(14) -0.0071(13)
C900 0.092(8) 0.045(6) 0.074(9) 0.025(6) -0.036(7) -0.014(6)
N9 0.094(9) 0.165(15) 0.127(12) 0.091(10) -0.033(8) -0.034(10)
C910 0.031(2) 0.044(3) 0.076(4) 0.006(2) -0.002(2) -0.040(3)
N10 0.062(3) 0.082(4) 0.087(4) 0.037(3) -0.021(3) -0.061(3)
B100 0.0256(13) 0.0136(12) 0.0233(14) 0.0023(10) -0.0007(11) -0.0059(10)
B101 0.0285(14) 0.0121(12) 0.0429(19) -0.0010(10) -0.0142(13) -0.0056(12)
B102 0.0170(13) 0.0188(14) 0.063(2) 0.0002(10) -0.0015(13) -0.0154(14)
B103 0.0352(16) 0.0167(13) 0.0336(18) -0.0045(11) 0.0102(13) -0.0064(12)
B104 0.0395(16) 0.0134(12) 0.0236(15) 0.0017(11) -0.0001(12) -0.0003(11)
B105 0.0292(15) 0.0154(13) 0.0400(19) 0.0006(11) -0.0061(13) -0.0069(12)
B106 0.0220(15) 0.0219(15) 0.087(3) -0.0017(12) -0.0115(16) -0.0246(17)
B107 0.0256(15) 0.0259(16) 0.060(2) -0.0100(12) 0.0139(15) -0.0179(16)
B108 0.0453(18) 0.0150(13) 0.0319(18) -0.0066(12) 0.0170(14) -0.0039(12)
B109 0.0359(16) 0.0121(12) 0.0273(16) 0.0008(11) 0.0043(12) -0.0032(11)
B110 0.0308(16) 0.0180(14) 0.057(2) -0.0063(12) 0.0111(15) -0.0120(14)
B200 0.0172(12) 0.0139(12) 0.0243(14) 0.0030(9) -0.0023(10) -0.0028(10)
B201 0.0202(12) 0.0132(11) 0.0198(13) 0.0013(9) -0.0076(10) 0.0003(10)
B202 0.0191(12) 0.0152(12) 0.0149(12) -0.0039(9) -0.0009(9) -0.0010(9)
B203 0.0125(10) 0.0151(11) 0.0202(13) 0.0011(9) -0.0050(9) -0.0045(10)
B204 0.0172(11) 0.0157(12) 0.0173(13) -0.0002(9) -0.0044(9) -0.0041(9)
B205 0.0173(12) 0.0159(12) 0.0228(14) -0.0034(9) -0.0016(10) -0.0035(10)
B206 0.0190(12) 0.0159(12) 0.0235(14) -0.0020(9) -0.0068(10) -0.0055(10)
B207 0.0252(13) 0.0149(12) 0.0217(14) -0.0005(10) -0.0038(10) -0.0076(10)
B208 0.0225(13) 0.0128(12) 0.0246(14) 0.0017(9) -0.0045(10) -0.0029(10)
B209 0.0230(12) 0.0118(11) 0.0200(13) -0.0024(9) -0.0040(10) -0.0006(10)
B210 0.0210(12) 0.0153(12) 0.0238(14) -0.0041(9) -0.0034(10) -0.0048(10)
P1 0.0164(3) 0.0117(3) 0.0141(3) -0.0012(2) -0.0028(2) 0.0014(2)
P2 0.0134(2) 0.0088(2) 0.0141(3) 0.00024(18) -0.0014(2) -0.0007(2)
P3 0.0141(2) 0.0117(2) 0.0123(3) -0.00216(19) -0.0042(2) 0.0009(2)
P4 0.0111(2) 0.0096(2) 0.0122(3) 0.00040(18) -0.00219(19) -0.00072(19)
Rh1 0.01004(7) 0.00871(7) 0.01171(8) -0.00010(5) -0.00294(6) 0.00063(6)
Rh2 0.01478(8) 0.00870(8) 0.01318(9) 0.00000(6) -0.00154(6) 0.00066(6)
Sn1 0.02203(8) 0.00961(7) 0.01891(8) -0.00200(5) -0.00100(6) -0.00004(6)
Sn2 0.01373(7) 0.00993(7) 0.01600(8) -0.00175(5) -0.00365(5) -0.00054(5)
N1 0.0211(10) 0.0252(11) 0.0199(11) -0.0005(8) -0.0049(8) -0.0039(8)
N2 0.0211(10) 0.0200(10) 0.0239(11) -0.0030(8) -0.0070(8) -0.0033(8)
N6 0.0377(13) 0.0371(14) 0.0310(13) 0.0111(10) -0.0133(11) -0.0102(11)
N7 0.0158(9) 0.0146(9) 0.0178(10) 0.0001(7) -0.0050(7) 0.0004(7)
N8 0.0230(10) 0.0144(9) 0.0225(11) 0.0024(7) -0.0019(8) 0.0006(8)

loop_
_atom_type_symbol
_atom_type_description
_atom_type_scat_dispersion_real
_atom_type_scat_dispersion_imag
_atom_type_scat_source
C C 0.0033 0.0016 'International Tables Vol C Tables 4.2.6.8 and 6.1.1.4'
B B 0.0013 0.0007 'International Tables Vol C Tables 4.2.6.8 and 6.1.1.4'
P P 0.1023 0.0942 'International Tables Vol C Tables 4.2.6.8 and 6.1.1.4'
Rh Rh -1.1178 0.9187 'International Tables Vol C Tables 4.2.6.8 and 6.1.1.4'
Sn Sn -0.6537 1.4246 'International Tables Vol C Tables 4.2.6.8 and 6.1.1.4'
N N 0.0061 0.0033 'International Tables Vol C Tables 4.2.6.8 and 6.1.1.4'
H H 0.0000 0.0000 'International Tables Vol C Tables 4.2.6.8 and 6.1.1.4'

loop_
_geom_angle_atom_site_label_1
_geom_angle_atom_site_label_2
_geom_angle_atom_site_label_3
_geom_angle
C101 C100 N1 115.2(2)
C101 C100 H10A 108.5
N1 C100 H10A 108.5
C101 C100 H10B 108.5
N1 C100 H10B 108.5
H10A C100 H10B 107.5
C100 C101 H10C 109.5
C100 C101 H10D 109.5
H10C C101 H10D 109.5
C100 C101 H10E 109.5
H10C C101 H10E 109.5
H10D C101 H10E 109.5
C103 C102 N1 115.4(2)
C103 C102 H10F 108.4
N1 C102 H10F 108.4
C103 C102 H10G 108.4
N1 C102 H10G 108.4
H10F C102 H10G 107.5
C102 C103 H10H 109.5
C102 C103 H10I 109.5
H10H C103 H10I 109.5
C102 C103 H10J 109.5
H10H C103 H10J 109.5
H10I C103 H10J 109.5
C105 C104 N1 115.4(2)
C105 C104 H10K 108.4
N1 C104 H10K 108.4
C105 C104 H10L 108.4
N1 C104 H10L 108.4
H10K C104 H10L 107.5
C104 C105 H10M 109.5
C104 C105 H10N 109.5
H10M C105 H10N 109.5
C104 C105 H10O 109.5
H10M C105 H10O 109.5
H10N C105 H10O 109.5
C107 C106 N1 114.5(2)
C107 C106 H10P 108.6
N1 C106 H10P 108.6
C107 C106 H10Q 108.6
N1 C106 H10Q 108.6
H10P C106 H10Q 107.6
C106 C107 H10R 109.5
C106 C107 H10S 109.5
H10R C107 H10S 109.5
C106 C107 H10T 109.5
H10R C107 H10T 109.5
H10S C107 H10T 109.5
C201 C200 N2 114.7(2)
C201 C200 H20A 108.6
N2 C200 H20A 108.6
C201 C200 H20B 108.6
N2 C200 H20B 108.6
H20A C200 H20B 107.6
C200 C201 H20C 109.5
C200 C201 H20D 109.5
H20C C201 H20D 109.5
C200 C201 H20E 109.5
H20C C201 H20E 109.5
H20D C201 H20E 109.5
N2 C202 C203 115.5(3)
N2 C202 H20F 108.4
C203 C202 H20F 108.4
N2 C202 H20G 108.4
C203 C202 H20G 108.4
H20F C202 H20G 107.5
C202 C203 H20H 109.5
C202 C203 H20I 109.5
H20H C203 H20I 109.5
C202 C203 H20J 109.5
H20H C203 H20J 109.5
H20I C203 H20J 109.5
N2 C204 C205 115.6(2)
N2 C204 H20K 108.4
C205 C204 H20K 108.4
N2 C204 H20L 108.4
C205 C204 H20L 108.4
H20K C204 H20L 107.4
C204 C205 H20M 109.5
C204 C205 H20N 109.5
H20M C205 H20N 109.5
C204 C205 H20O 109.5
H20M C205 H20O 109.5
H20N C205 H20O 109.5
C207 C206 N2 113.8(3)
C207 C206 H20P 108.8
N2 C206 H20P 108.8
C207 C206 H20Q 108.8
N2 C206 H20Q 108.8
H20P C206 H20Q 107.7
C206 C207 H20R 109.5
C206 C207 H20S 109.5
H20R C207 H20S 109.5
C206 C207 H20T 109.5
H20R C207 H20T 109.5
H20S C207 H20T 109.5
C305 C300 C301 119.6(2)
C305 C300 P2 122.05(18)
C301 C300 P2 117.91(17)
C302 C301 C300 120.1(2)
C302 C301 H301 120.0
C300 C301 H301 120.0
C303 C302 C301 120.2(3)
C303 C302 H302 119.9
C301 C302 H302 119.9
C302 C303 C304 120.2(3)
C302 C303 H303 119.9
C304 C303 H303 119.9
C303 C304 C305 120.4(3)
C303 C304 H304 119.8
C305 C304 H304 119.8
C300 C305 C304 119.5(3)
C300 C305 H305 120.3
C304 C305 H305 120.3
C311 C306 C307 118.8(2)
C311 C306 P2 122.44(17)
C307 C306 P2 118.67(18)
C306 C307 C308 120.0(2)
C306 C307 H307 120.0
C308 C307 H307 120.0
C309 C308 C307 120.6(2)
C309 C308 H308 119.7
C307 C308 H308 119.7
C310 C309 C308 119.9(2)
C310 C309 H309 120.1
C308 C309 H309 120.1
C309 C310 C311 120.4(3)
C309 C310 H310 119.8
C311 C310 H310 119.8
C306 C311 C310 120.4(2)
C306 C311 H311 119.8
C310 C311 H311 119.8
C313 C312 C317 122.08(19)
C313 C312 P2 124.22(16)
C317 C312 P2 112.96(16)
C312 C313 C314 121.2(2)
C312 C313 H313 119.4
C314 C313 H313 119.4
C313 C314 C315 116.3(2)
C313 C314 C318 122.3(2)
C315 C314 C318 121.14(19)
C316 C315 C314 122.8(2)
C316 C315 H315 118.6
C314 C315 H315 118.6
C315 C316 C317 120.6(2)
C315 C316 H316 119.7
C317 C316 H316 119.7
C316 C317 C312 116.8(2)
C316 C317 C322 125.2(2)
C312 C317 C322 117.93(18)
C320 C318 C321 107.9(2)
C320 C318 C314 111.82(19)
C321 C318 C314 110.90(19)
C320 C318 C319 109.1(3)
C321 C318 C319 109.2(2)
C314 C318 C319 107.9(2)
C318 C319 H31A 109.5
C318 C319 H31B 109.5
H31A C319 H31B 109.5
C318 C319 H31C 109.5
H31A C319 H31C 109.5
H31B C319 H31C 109.5
C318 C320 H32A 109.5
C318 C320 H32B 109.5
H32A C320 H32B 109.5
C318 C320 H32C 109.5
H32A C320 H32C 109.5
H32B C320 H32C 109.5
C318 C321 H32D 109.5
C318 C321 H32E 109.5
H32D C321 H32E 109.5
C318 C321 H32F 109.5
H32D C321 H32F 109.5
H32E C321 H32F 109.5
C323 C322 C317 115.50(18)
C323 C322 Rh2 114.81(14)
C317 C322 Rh2 109.59(13)
C323 C322 H322 105.3
C317 C322 H322 105.3
Rh2 C322 H322 105.3
C327 C323 C324 116.6(2)
C327 C323 C322 122.19(19)
C324 C323 C322 121.06(19)
C325 C324 C323 121.4(2)
C325 C324 H324 119.3
C323 C324 H324 119.3
C324 C325 C326 121.8(2)
C324 C325 H325 119.1
C326 C325 H325 119.1
C328 C326 C325 116.9(2)
C328 C326 C329 121.4(2)
C325 C326 C329 121.4(2)
C328 C327 C323 121.3(2)
C328 C327 P1 124.10(17)
C323 C327 P1 114.18(16)
C326 C328 C327 121.9(2)
C326 C328 H328 119.0
C327 C328 H328 119.0
C330 C329 C331 108.1(2)
C330 C329 C332 109.6(2)
C331 C329 C332 108.8(2)
C330 C329 C326 111.3(2)
C331 C329 C326 111.7(2)
C332 C329 C326 107.27(19)
C329 C330 H33A 109.5
C329 C330 H33B 109.5
H33A C330 H33B 109.5
C329 C330 H33C 109.5
H33A C330 H33C 109.5
H33B C330 H33C 109.5
C329 C331 H33D 109.5
C329 C331 H33E 109.5
H33D C331 H33E 109.5
C329 C331 H33F 109.5
H33D C331 H33F 109.5
H33E C331 H33F 109.5
C329 C332 H33G 109.5
C329 C332 H33H 109.5
H33G C332 H33H 109.5
C329 C332 H33I 109.5
H33G C332 H33I 109.5
H33H C332 H33I 109.5
C338 C333 C334 118.8(2)
C338 C333 P1 121.99(17)
C334 C333 P1 119.20(17)
C335 C334 C333 120.2(2)
C335 C334 H334 119.9
C333 C334 H334 119.9
C336 C335 C334 120.2(2)
C336 C335 H335 119.9
C334 C335 H335 119.9
C337 C336 C335 120.1(2)
C337 C336 H336 119.9
C335 C336 H336 119.9
C336 C337 C338 120.1(2)
C336 C337 H337 119.9
C338 C337 H337 119.9
C337 C338 C333 120.5(2)
C337 C338 H338 119.7
C333 C338 H338 119.7
C344 C339 C340 119.1(2)
C344 C339 P1 118.39(18)
C340 C339 P1 122.17(18)
C341 C340 C339 120.2(2)
C341 C340 H340 119.9
C339 C340 H340 119.9
C342 C341 C340 120.4(3)
C342 C341 H341 119.8
C340 C341 H341 119.8
C341 C342 C343 120.2(3)
C341 C342 H342 119.9
C343 C342 H342 119.9
C344 C343 C342 119.5(3)
C344 C343 H343 120.2
C342 C343 H343 120.2
C339 C344 C343 120.5(2)
C339 C344 H344 119.7
C343 C344 H344 119.7
C405 C400 C401 119.2(2)
C405 C400 P4 122.97(17)
C401 C400 P4 116.81(16)
C402 C401 C400 120.3(2)
C402 C401 H401 119.9
C400 C401 H401 119.9
C403 C402 C401 120.3(2)
C403 C402 H402 119.8
C401 C402 H402 119.8
C402 C403 C404 120.0(2)
C402 C403 H403 120.0
C404 C403 H403 120.0
C403 C404 C405 120.3(2)
C403 C404 H404 119.8
C405 C404 H404 119.8
C400 C405 C404 120.0(2)
C400 C405 H405 120.0
C404 C405 H405 120.0
C407 C406 C411 119.1(2)
C407 C406 P4 119.13(17)
C411 C406 P4 121.71(16)
C408 C407 C406 120.2(2)
C408 C407 H407 119.9
C406 C407 H407 119.9
C409 C408 C407 120.5(2)
C409 C408 H408 119.7
C407 C408 H408 119.7
C410 C409 C408 119.7(2)
C410 C409 H409 120.2
C408 C409 H409 120.2
C409 C410 C411 120.4(2)
C409 C410 H410 119.8
C411 C410 H410 119.8
C410 C411 C406 120.0(2)
C410 C411 H411 120.0
C406 C411 H411 120.0
C417 C412 C413 121.82(19)
C417 C412 P4 124.73(16)
C413 C412 P4 112.69(15)
C414 C413 C412 116.92(19)
C414 C413 C422 125.4(2)
C412 C413 C422 117.64(18)
C413 C414 C415 121.2(2)
C413 C414 H414 119.4
C415 C414 H414 119.4
C414 C415 C416 122.4(2)
C414 C415 H415 118.8
C416 C415 H415 118.8
C415 C416 C417 116.6(2)
C415 C416 C418 122.57(19)
C417 C416 C418 120.50(19)
C412 C417 C416 121.0(2)
C412 C417 H417 119.5
C416 C417 H417 119.5
C421 C418 C420 107.11(19)
C421 C418 C416 111.14(18)
C420 C418 C416 111.20(18)
C421 C418 C419 109.35(19)
C420 C418 C419 109.28(19)
C416 C418 C419 108.73(18)
C418 C419 H41A 109.5
C418 C419 H41B 109.5
H41A C419 H41B 109.5
C418 C419 H41C 109.5
H41A C419 H41C 109.5
H41B C419 H41C 109.5
C418 C420 H42A 109.5
C418 C420 H42B 109.5
H42A C420 H42B 109.5
C418 C420 H42C 109.5
H42A C420 H42C 109.5
H42B C420 H42C 109.5
C418 C421 H42D 109.5
C418 C421 H42E 109.5
H42D C421 H42E 109.5
C418 C421 H42F 109.5
H42D C421 H42F 109.5
H42E C421 H42F 109.5
C423 C422 C413 115.95(18)
C423 C422 Rh1 114.15(14)
C413 C422 Rh1 110.03(13)
C423 C422 H422 105.2
C413 C422 H422 105.2
Rh1 C422 H422 105.2
C424 C423 C428 116.5(2)
C424 C423 C422 122.79(18)
C428 C423 C422 120.62(19)
C423 C424 C425 121.2(2)
C423 C424 P3 113.78(16)
C425 C424 P3 124.57(17)
C426 C425 C424 122.1(2)
C426 C425 H425 119.0
C424 C425 H425 119.0
C425 C426 C427 116.5(2)
C425 C426 C429 123.1(2)
C427 C426 C429 120.2(2)
C428 C427 C426 121.9(2)
C428 C427 H427 119.0
C426 C427 H427 119.0
C427 C428 C423 121.7(2)
C427 C428 H428 119.1
C423 C428 H428 119.1
C431 C429 C430 109.0(3)
C431 C429 C426 108.5(2)
C430 C429 C426 112.2(2)
C431 C429 C432 109.6(3)
C430 C429 C432 106.2(3)
C426 C429 C432 111.3(2)
C429 C430 H43A 109.5
C429 C430 H43B 109.5
H43A C430 H43B 109.5
C429 C430 H43C 109.5
H43A C430 H43C 109.5
H43B C430 H43C 109.5
C429 C431 H43D 109.5
C429 C431 H43E 109.5
H43D C431 H43E 109.5
C429 C431 H43F 109.5
H43D C431 H43F 109.5
H43E C431 H43F 109.5
C429 C432 H43G 109.5
C429 C432 H43H 109.5
H43G C432 H43H 109.5
C429 C432 H43I 109.5
H43G C432 H43I 109.5
H43H C432 H43I 109.5
C434 C433 C438 119.1(2)
C434 C433 P3 122.31(18)
C438 C433 P3 118.17(17)
C433 C434 C435 119.8(2)
C433 C434 H434 120.1
C435 C434 H434 120.1
C436 C435 C434 120.3(3)
C436 C435 H435 119.8
C434 C435 H435 119.8
C435 C436 C437 120.2(2)
C435 C436 H436 119.9
C437 C436 H436 119.9
C438 C437 C436 119.7(2)
C438 C437 H437 120.1
C436 C437 H437 120.1
C437 C438 C433 120.8(2)
C437 C438 H438 119.6
C433 C438 H438 119.6
C444 C439 C440 118.9(2)
C444 C439 P3 119.95(17)
C440 C439 P3 121.16(17)
C441 C440 C439 120.4(2)
C441 C440 H440 119.8
C439 C440 H440 119.8
C442 C441 C440 119.9(2)
C442 C441 H441 120.1
C440 C441 H441 120.1
C441 C442 C443 120.6(2)
C441 C442 H442 119.7
C443 C442 H442 119.7
C442 C443 C444 119.7(2)
C442 C443 H443 120.2
C444 C443 H443 120.2
C439 C444 C443 120.5(2)
C439 C444 H444 119.8
C443 C444 H444 119.8
N6 C600 C601 179.2(3)
C600 C601 H60A 109.5
C600 C601 H60B 109.5
H60A C601 H60B 109.5
C600 C601 H60C 109.5
H60A C601 H60C 109.5
H60B C601 H60C 109.5
N7 C700 C701 179.0(3)
C700 C701 H70A 109.5
C700 C701 H70B 109.5
H70A C701 H70B 109.5
C700 C701 H70C 109.5
H70A C701 H70C 109.5
H70B C701 H70C 109.5
C800 C801 H80A 109.5
C800 C801 H80B 109.5
H80A C801 H80B 109.5
C800 C801 H80C 109.5
H80A C801 H80C 109.5
H80B C801 H80C 109.5
C900 C901 C910 60.3(6)
C900 C901 H90A 109.5
C910 C901 H90A 52.3
C900 C901 H90B 109.5
C910 C901 H90B 141.2
H90A C901 H90B 109.5
C900 C901 H90C 109.5
C910 C901 H90C 109.1
H90A C901 H90C 109.5
H90B C901 H90C 109.5
C900 C901 H90D 138.7
C910 C901 H90D 109.6
H90A C901 H90D 60.9
H90B C901 H90D 50.9
H90C C901 H90D 111.5
C900 C901 H90E 51.5
C910 C901 H90E 109.6
H90A C901 H90E 142.5
H90B C901 H90E 61.7
H90C C901 H90E 107.6
H90D C901 H90E 109.5
C900 C901 H90F 111.5
C910 C901 H90F 109.3
H90A C901 H90F 107.8
H90B C901 H90F 109.1
H90C C901 H90F 2.2
H90D C901 H90F 109.5
H90E C901 H90F 109.5
N8 C800 C801 178.6(4)
N9 C900 C901 165.1(15)
N9 C900 H90E 151.4
C901 C900 H90E 43.5
N10 C910 C901 176.9(6)
B109 B100 B105 60.39(17)
B109 B100 B101 106.30(19)
B105 B100 B101 57.98(15)
B109 B100 B104 58.50(16)
B105 B100 B104 107.3(2)
B101 B100 B104 108.28(19)
B109 B100 Sn1 117.59(16)
B105 B100 Sn1 117.93(16)
B101 B100 Sn1 66.33(12)
B104 B100 Sn1 65.81(11)
B109 B100 H100 121.1
B105 B100 H100 120.7
B101 B100 H100 122.9
B104 B100 H100 122.4
Sn1 B100 H100 110.9
B105 B101 B106 60.67(17)
B105 B101 B100 58.25(15)
B106 B101 B100 106.3(2)
B105 B101 B102 106.6(2)
B106 B101 B102 57.59(17)
B100 B101 B102 107.5(2)
B105 B101 Sn1 118.40(18)
B106 B101 Sn1 116.9(2)
B100 B101 Sn1 66.60(12)
B102 B101 Sn1 65.38(13)
B105 B101 H101 120.4
B106 B101 H101 121.4
B100 B101 H101 122.8
B102 B101 H101 123.5
Sn1 B101 H101 111.0
B106 B102 B107 61.1(2)
B106 B102 B101 57.99(18)
B107 B102 B101 107.1(2)
B106 B102 B103 106.7(2)
B107 B102 B103 57.69(19)
B101 B102 B103 108.15(19)
B106 B102 Sn1 118.40(18)
B107 B102 Sn1 117.9(2)
B101 B102 Sn1 66.73(12)
B103 B102 Sn1 66.13(13)
B106 B102 H102 120.6
B107 B102 H102 120.8
B101 B102 H102 122.5
B103 B102 H102 123.1
Sn1 B102 H102 110.4
B108 B103 B107 60.18(19)
B108 B103 B104 58.36(16)
B107 B103 B104 106.9(2)
B108 B103 B102 106.0(2)
B107 B103 B102 57.92(19)
B104 B103 B102 107.9(2)
B108 B103 Sn1 118.34(18)
B107 B103 Sn1 117.8(2)
B104 B103 Sn1 66.76(12)
B102 B103 Sn1 65.77(13)
B108 B103 H103 121.0
B107 B103 H103 121.0
B104 B103 H103 122.4
B102 B103 H103 123.4
Sn1 B103 H103 110.5
B108 B104 B109 60.30(17)
B108 B104 B103 58.01(16)
B109 B104 B103 106.3(2)
B108 B104 B100 106.0(2)
B109 B104 B100 57.20(16)
B103 B104 B100 108.2(2)
B108 B104 Sn1 117.51(19)
B109 B104 Sn1 117.06(19)
B103 B104 Sn1 66.16(12)
B100 B104 Sn1 66.47(12)
B108 B104 H104 121.2
B109 B104 H104 121.6
B103 B104 H104 122.7
B100 B104 H104 123.0
Sn1 B104 H104 110.9
B101 B105 B100 63.77(16)
B101 B105 B109 110.2(2)
B100 B105 B109 59.58(16)
B101 B105 B110 108.7(2)
B100 B105 B110 108.2(2)
B109 B105 B110 59.16(18)
B101 B105 B106 59.89(17)
B100 B105 B106 110.0(2)
B109 B105 B106 106.8(2)
B110 B105 B106 59.3(2)
B101 B105 H105 119.5
B100 B105 H105 119.9
B109 B105 H105 122.3
B110 B105 H105 122.4
B106 B105 H105 122.2
B102 B106 B110 109.1(3)
B102 B106 B101 64.41(18)
B110 B106 B101 109.1(2)
B102 B106 B105 111.0(2)
B110 B106 B105 60.30(18)
B101 B106 B105 59.43(17)
B102 B106 B107 59.7(2)
B110 B106 B107 59.9(2)
B101 B106 B107 111.0(2)
B105 B106 B107 108.5(2)
B102 B106 H106 119.4
B110 B106 H106 121.8
B101 B106 H106 119.5
B105 B106 H106 121.4
B107 B106 H106 121.4
B108 B107 B103 59.59(18)
B108 B107 B102 110.6(2)
B103 B107 B102 64.39(18)
B108 B107 B110 60.15(19)
B103 B107 B110 109.1(2)
B102 B107 B110 108.2(2)
B108 B107 B106 107.6(2)
B103 B107 B106 110.6(2)
B102 B107 B106 59.27(19)
B110 B107 B106 59.2(2)
B108 B107 H107 121.6
B103 B107 H107 119.3
B102 B107 H107 119.8
B110 B107 H107 122.2
B106 B107 H107 122.1
B103 B108 B104 63.63(16)
B103 B108 B107 60.23(18)
B104 B108 B107 111.1(2)
B103 B108 B110 109.7(3)
B104 B108 B110 109.4(2)
B107 B108 B110 60.3(2)
B103 B108 B109 110.9(2)
B104 B108 B109 60.52(16)
B107 B108 B109 107.9(3)
B110 B108 B109 59.18(18)
B103 B108 H108 119.3
B104 B108 H108 119.2
B107 B108 H108 121.3
B110 B108 H108 121.7
B109 B108 H108 121.7
B110 B109 B100 109.8(2)
B110 B109 B105 60.66(19)
B100 B109 B105 60.02(16)
B110 B109 B108 60.2(2)
B100 B109 B108 110.78(19)
B105 B109 B108 109.2(2)
B110 B109 B104 109.2(2)
B100 B109 B104 64.30(16)
B105 B109 B104 111.6(2)
B108 B109 B104 59.19(17)
B110 B109 H109 121.4
B100 B109 H109 119.3
B105 B109 H109 120.7
B108 B109 H109 121.5
B104 B109 H109 119.5
B109 B110 B106 108.5(2)
B109 B110 B108 60.59(18)
B106 B110 B108 108.6(2)
B109 B110 B107 108.5(2)
B106 B110 B107 60.9(2)
B108 B110 B107 59.6(2)
B109 B110 B105 60.18(17)
B106 B110 B105 60.40(19)
B108 B110 B105 109.1(2)
B107 B110 B105 109.5(2)
B109 B110 H110 121.5
B106 B110 H110 121.2
B108 B110 H110 121.4
B107 B110 H110 121.2
B105 B110 H110 120.9
B207 B200 B208 60.28(15)
B207 B200 B204 57.70(14)
B208 B200 B204 106.07(17)
B207 B200 B201 106.23(17)
B208 B200 B201 57.67(14)
B204 B200 B201 108.06(17)
B207 B200 Sn2 117.98(15)
B208 B200 Sn2 117.34(16)
B204 B200 Sn2 66.84(11)
B201 B200 Sn2 66.02(11)
B207 B200 H200 121.1
B208 B200 H200 121.5
B204 B200 H200 122.8
B201 B200 H200 123.1
Sn2 B200 H200 110.6
B209 B201 B208 60.41(15)
B209 B201 B202 58.07(14)
B208 B201 B202 106.29(17)
B209 B201 B200 106.49(18)
B208 B201 B200 57.89(14)
B202 B201 B200 107.68(17)
B209 B201 Sn2 117.92(15)
B208 B201 Sn2 117.51(16)
B202 B201 Sn2 66.20(11)
B200 B201 Sn2 65.98(11)
B209 B201 H201 120.9
B208 B201 H201 121.2
B202 B201 H201 123.0
B200 B201 H201 123.1
Sn2 B201 H201 110.8
B209 B202 B205 60.58(15)
B209 B202 B203 106.52(17)
B205 B202 B203 58.02(14)
B209 B202 B201 58.11(14)
B205 B202 B201 106.90(17)
B203 B202 B201 108.09(17)
B209 B202 Sn2 118.16(15)
B205 B202 Sn2 118.14(15)
B203 B202 Sn2 66.25(10)
B201 B202 Sn2 66.44(11)
B209 B202 H202 120.9
B205 B202 H202 120.8
B203 B202 H202 123.0
B201 B202 H202 122.7
Sn2 B202 H202 110.5
B205 B203 B206 60.60(15)
B205 B203 B202 58.27(14)
B206 B203 B202 107.06(17)
B205 B203 B204 106.91(17)
B206 B203 B204 58.07(14)
B202 B203 B204 108.62(16)
B205 B203 Sn2 118.51(15)
B206 B203 Sn2 118.66(15)
B202 B203 Sn2 66.42(10)
B204 B203 Sn2 66.85(10)
B205 B203 H203 120.8
B206 B203 H203 120.7
B202 B203 H203 122.6
B204 B203 H203 122.5
Sn2 B203 H203 110.0
B207 B204 B206 60.76(15)
B207 B204 B200 58.48(14)
B206 B204 B200 107.07(18)
B207 B204 B203 106.41(17)
B206 B204 B203 57.80(13)
B200 B204 B203 107.54(17)
B207 B204 Sn2 117.92(16)
B206 B204 Sn2 117.37(15)
B200 B204 Sn2 66.00(11)
B203 B204 Sn2 65.65(11)
B207 B204 H204 120.6
B206 B204 H204 120.9
B200 B204 H204 122.7
B203 B204 H204 123.4
Sn2 B204 H204 111.1
B203 B205 B202 63.71(14)
B203 B205 B210 108.69(18)
B202 B205 B210 108.93(18)
B203 B205 B206 59.77(14)
B202 B205 B206 110.71(17)
B210 B205 B206 59.78(15)
B203 B205 B209 110.28(17)
B202 B205 B209 59.66(14)
B210 B205 B209 59.92(15)
B206 B205 B209 108.08(18)
B203 B205 H205 119.9
B202 B205 H205 119.6
B210 B205 H205 122.0
B206 B205 H205 121.5
B209 B205 H205 121.7
B203 B206 B204 64.14(14)
B203 B206 B210 108.76(19)
B204 B206 B210 108.79(18)
B203 B206 B205 59.63(14)
B204 B206 B205 110.95(18)
B210 B206 B205 59.99(15)
B203 B206 B207 110.25(18)
B204 B206 B207 59.30(14)
B210 B206 B207 59.88(15)
B205 B206 B207 108.16(19)
B203 B206 H206 119.8
B204 B206 H206 119.6
B210 B206 H206 121.9
B205 B206 H206 121.4
B207 B206 H206 121.9
B204 B207 B200 63.82(14)
B204 B207 B210 109.18(18)
B200 B207 B210 109.16(19)
B204 B207 B208 110.62(18)
B200 B207 B208 59.94(15)
B210 B207 B208 59.67(15)
B204 B207 B206 59.95(14)
B200 B207 B206 110.63(18)
B210 B207 B206 59.70(15)
B208 B207 B206 107.60(19)
B204 B207 H207 119.5
B200 B207 H207 119.5
B210 B207 H207 121.8
B208 B207 H207 121.8
B206 B207 H207 121.8
B210 B208 B201 109.28(18)
B210 B208 B200 109.26(19)
B201 B208 B200 64.44(15)
B210 B208 B209 60.07(15)
B201 B208 B209 59.64(14)
B200 B208 B209 111.05(18)
B210 B208 B207 59.95(15)
B201 B208 B207 111.19(18)
B200 B208 B207 59.78(15)
B209 B208 B207 108.37(18)
B210 B208 H208 121.7
B201 B208 H208 119.3
B200 B208 H208 119.3
B209 B208 H208 121.5
B207 B208 H208 121.4
B202 B209 B201 63.82(14)
B202 B209 B210 108.95(19)
B201 B209 B210 109.22(19)
B202 B209 B208 110.43(18)
B201 B209 B208 59.95(15)
B210 B209 B208 59.68(15)
B202 B209 B205 59.75(14)
B201 B209 B205 110.77(18)
B210 B209 B205 59.85(15)
B208 B209 B205 107.79(19)
B202 B209 H209 119.7
B201 B209 H209 119.4
B210 B209 H209 121.8
B208 B209 H209 121.8
B205 B209 H209 121.6
B208 B210 B206 108.73(18)
B208 B210 B207 60.38(15)
B206 B210 B207 60.42(15)
B208 B210 B205 108.54(18)
B206 B210 B205 60.23(15)
B207 B210 B205 108.77(18)
B208 B210 B209 60.26(15)
B206 B210 B209 108.68(18)
B207 B210 B209 108.86(18)
B205 B210 B209 60.22(15)
B208 B210 H210 121.4
B206 B210 H210 121.3
B207 B210 H210 121.1
B205 B210 H210 121.4
B209 B210 H210 121.3
C327 P1 C333 107.55(10)
C327 P1 C339 103.42(11)
C333 P1 C339 103.26(10)
C327 P1 Rh2 103.99(7)
C333 P1 Rh2 119.88(8)
C339 P1 Rh2 117.30(8)
C300 P2 C312 109.33(10)
C300 P2 C306 104.21(10)
C312 P2 C306 103.78(10)
C300 P2 Rh2 111.83(8)
C312 P2 Rh2 101.58(7)
C306 P2 Rh2 125.17(7)
C433 P3 C424 104.74(10)
C433 P3 C439 102.74(10)
C424 P3 C439 108.16(10)
C433 P3 Rh1 115.46(8)
C424 P3 Rh1 103.83(8)
C439 P3 Rh1 120.78(8)
C400 P4 C412 109.83(9)
C400 P4 C406 104.16(10)
C412 P4 C406 104.72(9)
C400 P4 Rh1 110.20(7)
C412 P4 Rh1 101.65(7)
C406 P4 Rh1 125.62(7)
N7 Rh1 C422 89.25(7)
N7 Rh1 P3 93.40(5)
C422 Rh1 P3 85.01(6)
N7 Rh1 P4 96.64(5)
C422 Rh1 P4 80.09(6)
P3 Rh1 P4 161.88(2)
N7 Rh1 Sn2 91.97(5)
C422 Rh1 Sn2 177.40(6)
P3 Rh1 Sn2 97.213(15)
P4 Rh1 Sn2 97.481(15)
N7 Rh1 H999 177.5(11)
C422 Rh1 H999 89.4(10)
P3 Rh1 H999 84.4(11)
P4 Rh1 H999 85.2(11)
Sn2 Rh1 H999 89.5(10)
N8 Rh2 C322 90.27(8)
N8 Rh2 P2 99.10(6)
C322 Rh2 P2 80.77(6)
N8 Rh2 P1 92.46(6)
C322 Rh2 P1 84.63(6)
P2 Rh2 P1 161.37(2)
N8 Rh2 Sn1 92.65(5)
C322 Rh2 Sn1 176.34(6)
P2 Rh2 Sn1 96.570(15)
P1 Rh2 Sn1 97.449(15)
N8 Rh2 H666 177.3(10)
C322 Rh2 H666 89.2(10)
P2 Rh2 H666 83.4(10)
P1 Rh2 H666 84.8(10)
Sn1 Rh2 H666 88.0(10)
B102 Sn1 B103 48.10(13)
B102 Sn1 B104 81.39(11)
B103 Sn1 B104 47.08(10)
B102 Sn1 B101 47.88(12)
B103 Sn1 B101 82.06(12)
B104 Sn1 B101 81.48(11)
B102 Sn1 B100 81.15(10)
B103 Sn1 B100 81.28(10)
B104 Sn1 B100 47.73(10)
B101 Sn1 B100 47.07(10)
B102 Sn1 Rh2 130.73(7)
B103 Sn1 Rh2 132.78(8)
B104 Sn1 Rh2 140.15(8)
B101 Sn1 Rh2 136.16(7)
B100 Sn1 Rh2 142.73(7)
B203 Sn2 B202 47.33(9)
B203 Sn2 B200 81.11(9)
B202 Sn2 B200 81.53(9)
B203 Sn2 B201 81.08(9)
B202 Sn2 B201 47.36(9)
B200 Sn2 B201 47.99(9)
B203 Sn2 B204 47.50(9)
B202 Sn2 B204 81.30(9)
B200 Sn2 B204 47.17(9)
B201 Sn2 B204 81.36(9)
B203 Sn2 Rh1 132.43(6)
B202 Sn2 Rh1 138.00(6)
B200 Sn2 Rh1 138.22(6)
B201 Sn2 Rh1 142.09(6)
B204 Sn2 Rh1 132.46(6)
C104 N1 C106 111.5(2)
C104 N1 C102 111.57(19)
C106 N1 C102 105.51(19)
C104 N1 C100 106.16(19)
C106 N1 C100 111.3(2)
C102 N1 C100 110.9(2)
C204 N2 C202 108.7(2)
C204 N2 C206 110.9(2)
C202 N2 C206 107.5(2)
C204 N2 C200 109.6(2)
C202 N2 C200 111.9(2)
C206 N2 C200 108.3(2)
C700 N7 Rh1 177.3(2)
C800 N8 Rh2 175.2(2)

loop_
_geom_bond_atom_site_label_1
_geom_bond_atom_site_label_2
_geom_bond_distance
C100 C101 1.519(4)
C100 N1 1.526(3)
C100 H10A 0.99
C100 H10B 0.99
C101 H10C 0.98
C101 H10D 0.98
C101 H10E 0.98
C102 C103 1.510(4)
C102 N1 1.520(3)
C102 H10F 0.99
C102 H10G 0.99
C103 H10H 0.98
C103 H10I 0.98
C103 H10J 0.98
C104 C105 1.511(4)
C104 N1 1.511(3)
C104 H10K 0.99
C104 H10L 0.99
C105 H10M 0.98
C105 H10N 0.98
C105 H10O 0.98
C106 C107 1.515(4)
C106 N1 1.518(3)
C106 H10P 0.99
C106 H10Q 0.99
C107 H10R 0.98
C107 H10S 0.98
C107 H10T 0.98
C200 C201 1.506(4)
C200 N2 1.522(3)
C200 H20A 0.99
C200 H20B 0.99
C201 H20C 0.98
C201 H20D 0.98
C201 H20E 0.98
C202 N2 1.520(3)
C202 C203 1.531(4)
C202 H20F 0.99
C202 H20G 0.99
C203 H20H 0.98
C203 H20I 0.98
C203 H20J 0.98
C204 N2 1.501(3)
C204 C205 1.519(4)
C204 H20K 0.99
C204 H20L 0.99
C205 H20M 0.98
C205 H20N 0.98
C205 H20O 0.98
C206 C207 1.522(5)
C206 N2 1.522(3)
C206 H20P 0.99
C206 H20Q 0.99
C207 H20R 0.98
C207 H20S 0.98
C207 H20T 0.98
C300 C305 1.379(3)
C300 C301 1.394(3)
C300 P2 1.811(2)
C301 C302 1.377(3)
C301 H301 0.95
C302 C303 1.370(4)
C302 H302 0.95
C303 C304 1.372(5)
C303 H303 0.95
C304 C305 1.390(4)
C304 H304 0.95
C305 H305 0.95
C306 C311 1.383(3)
C306 C307 1.395(3)
C306 P2 1.820(2)
C307 C308 1.397(4)
C307 H307 0.95
C308 C309 1.369(4)
C308 H308 0.95
C309 C310 1.369(4)
C309 H309 0.95
C310 C311 1.399(4)
C310 H310 0.95
C311 H311 0.95
C312 C313 1.394(3)
C312 C317 1.406(3)
C312 P2 1.817(2)
C313 C314 1.397(3)
C313 H313 0.95
C314 C315 1.402(3)
C314 C318 1.526(3)
C315 C316 1.392(3)
C315 H315 0.95
C316 C317 1.398(3)
C316 H316 0.95
C317 C322 1.521(3)
C318 C320 1.509(4)
C318 C321 1.524(3)
C318 C319 1.539(4)
C319 H31A 0.98
C319 H31B 0.98
C319 H31C 0.98
C320 H32A 0.98
C320 H32B 0.98
C320 H32C 0.98
C321 H32D 0.98
C321 H32E 0.98
C321 H32F 0.98
C322 C323 1.503(3)
C322 Rh2 2.144(2)
C322 H322 1.0
C323 C327 1.401(3)
C323 C324 1.407(3)
C324 C325 1.393(3)
C324 H324 0.95
C325 C326 1.394(3)
C325 H325 0.95
C326 C328 1.393(3)
C326 C329 1.540(3)
C327 C328 1.397(3)
C327 P1 1.823(2)
C328 H328 0.95
C329 C330 1.522(4)
C329 C331 1.526(4)
C329 C332 1.532(4)
C330 H33A 0.98
C330 H33B 0.98
C330 H33C 0.98
C331 H33D 0.98
C331 H33E 0.98
C331 H33F 0.98
C332 H33G 0.98
C332 H33H 0.98
C332 H33I 0.98
C333 C338 1.399(3)
C333 C334 1.403(3)
C333 P1 1.828(2)
C334 C335 1.391(3)
C334 H334 0.95
C335 C336 1.387(3)
C335 H335 0.95
C336 C337 1.385(4)
C336 H336 0.95
C337 C338 1.389(3)
C337 H337 0.95
C338 H338 0.95
C339 C344 1.389(3)
C339 C340 1.393(3)
C339 P1 1.833(2)
C340 C341 1.391(4)
C340 H340 0.95
C341 C342 1.368(4)
C341 H341 0.95
C342 C343 1.393(4)
C342 H342 0.95
C343 C344 1.393(4)
C343 H343 0.95
C344 H344 0.95
C400 C405 1.394(3)
C400 C401 1.402(3)
C400 P4 1.812(2)
C401 C402 1.385(3)
C401 H401 0.95
C402 C403 1.383(4)
C402 H402 0.95
C403 C404 1.384(4)
C403 H403 0.95
C404 C405 1.396(3)
C404 H404 0.95
C405 H405 0.95
C406 C407 1.395(3)
C406 C411 1.397(3)
C406 P4 1.825(2)
C407 C408 1.387(3)
C407 H407 0.95
C408 C409 1.383(3)
C408 H408 0.95
C409 C410 1.382(3)
C409 H409 0.95
C410 C411 1.395(3)
C410 H410 0.95
C411 H411 0.95
C412 C417 1.395(3)
C412 C413 1.409(3)
C412 P4 1.815(2)
C413 C414 1.389(3)
C413 C422 1.521(3)
C414 C415 1.391(3)
C414 H414 0.95
C415 C416 1.399(3)
C415 H415 0.95
C416 C417 1.404(3)
C416 C418 1.533(3)
C417 H417 0.95
C418 C421 1.532(3)
C418 C420 1.532(3)
C418 C419 1.544(3)
C419 H41A 0.98
C419 H41B 0.98
C419 H41C 0.98
C420 H42A 0.98
C420 H42B 0.98
C420 H42C 0.98
C421 H42D 0.98
C421 H42E 0.98
C421 H42F 0.98
C422 C423 1.503(3)
C422 Rh1 2.142(2)
C422 H422 1.0
C423 C424 1.399(3)
C423 C428 1.410(3)
C424 C425 1.400(3)
C424 P3 1.825(2)
C425 C426 1.392(3)
C425 H425 0.95
C426 C427 1.404(3)
C426 C429 1.534(3)
C427 C428 1.378(3)
C427 H427 0.95
C428 H428 0.95
C429 C431 1.512(4)
C429 C430 1.522(4)
C429 C432 1.536(4)
C430 H43A 0.98
C430 H43B 0.98
C430 H43C 0.98
C431 H43D 0.98
C431 H43E 0.98
C431 H43F 0.98
C432 H43G 0.98
C432 H43H 0.98
C432 H43I 0.98
C433 C434 1.394(3)
C433 C438 1.394(3)
C433 P3 1.822(2)
C434 C435 1.395(4)
C434 H434 0.95
C435 C436 1.378(4)
C435 H435 0.95
C436 C437 1.386(4)
C436 H436 0.95
C437 C438 1.384(3)
C437 H437 0.95
C438 H438 0.95
C439 C444 1.392(3)
C439 C440 1.402(3)
C439 P3 1.826(2)
C440 C441 1.390(3)
C440 H440 0.95
C441 C442 1.377(4)
C441 H441 0.95
C442 C443 1.386(4)
C442 H442 0.95
C443 C444 1.393(3)
C443 H443 0.95
C444 H444 0.95
C600 N6 1.147(4)
C600 C601 1.463(4)
C601 H60A 0.98
C601 H60B 0.98
C601 H60C 0.98
C700 N7 1.130(3)
C700 C701 1.455(3)
C701 H70A 0.98
C701 H70B 0.98
C701 H70C 0.98
C801 C800 1.466(4)
C801 H80A 0.98
C801 H80B 0.98
C801 H80C 0.98
C901 C900 1.388(8)
C901 C910 1.530(7)
C901 H90A 0.98
C901 H90B 0.98
C901 H90C 0.98
C901 H90D 0.96
C901 H90E 0.96
C901 H90F 0.96
C800 N8 1.128(3)
C900 N9 1.075(12)
C900 H90E 1.0902
C910 N10 1.160(7)
B100 B109 1.763(4)
B100 B105 1.771(4)
B100 B101 1.868(4)
B100 B104 1.890(4)
B100 Sn1 2.341(3)
B100 H100 1.12
B101 B105 1.765(4)
B101 B106 1.774(4)
B101 B102 1.887(5)
B101 Sn1 2.336(3)
B101 H101 1.12
B102 B106 1.766(4)
B102 B107 1.773(5)
B102 B103 1.887(5)
B102 Sn1 2.312(3)
B102 H102 1.12
B103 B108 1.757(4)
B103 B107 1.769(5)
B103 B104 1.856(4)
B103 Sn1 2.319(3)
B103 H103 1.12
B104 B108 1.764(4)
B104 B109 1.788(4)
B104 Sn1 2.329(3)
B104 H104 1.12
B105 B109 1.777(5)
B105 B110 1.786(5)
B105 B106 1.787(4)
B105 H105 1.12
B106 B110 1.768(5)
B106 B107 1.798(6)
B106 H106 1.12
B107 B108 1.768(5)
B107 B110 1.779(4)
B107 H107 1.12
B108 B110 1.778(5)
B108 B109 1.784(4)
B108 H108 1.12
B109 B110 1.759(4)
B109 H109 1.12
B110 H110 1.12
B200 B207 1.779(4)
B200 B208 1.782(4)
B200 B204 1.873(4)
B200 B201 1.898(4)
B200 Sn2 2.333(3)
B200 H200 1.12
B201 B209 1.772(4)
B201 B208 1.777(4)
B201 B202 1.873(4)
B201 Sn2 2.334(2)
B201 H201 1.12
B202 B209 1.771(4)
B202 B205 1.773(4)
B202 B203 1.869(4)
B202 Sn2 2.329(2)
B202 H202 1.12
B203 B205 1.768(4)
B203 B206 1.770(4)
B203 B204 1.883(4)
B203 Sn2 2.326(2)
B203 H203 1.12
B204 B207 1.764(4)
B204 B206 1.776(4)
B204 Sn2 2.348(2)
B204 H204 1.12
B205 B210 1.781(4)
B205 B206 1.785(4)
B205 B209 1.788(4)
B205 H205 1.12
B206 B210 1.777(4)
B206 B207 1.790(4)
B206 H206 1.12
B207 B210 1.780(4)
B207 B208 1.788(4)
B207 H207 1.12
B208 B210 1.775(4)
B208 B209 1.786(4)
B208 H208 1.12
B209 B210 1.782(4)
B209 H209 1.12
B210 H210 1.12
P1 Rh2 2.2758(6)
P2 Rh2 2.2750(6)
P3 Rh1 2.2720(6)
P4 Rh1 2.2846(6)
Rh1 N7 2.1271(18)
Rh1 Sn2 2.6026(2)
Rh1 H999 1.44(3)
Rh2 N8 2.134(2)
Rh2 Sn1 2.6058(2)
Rh2 H666 1.43(3)

loop_
_geom_torsion_atom_site_label_1
_geom_torsion_atom_site_label_2
_geom_torsion_atom_site_label_3
_geom_torsion_atom_site_label_4
_geom_torsion
C305 C300 C301 C302 -1.1(4)
P2 C300 C301 C302 -173.7(2)
C300 C301 C302 C303 0.8(4)
C301 C302 C303 C304 0.5(5)
C302 C303 C304 C305 -1.4(5)
C301 C300 C305 C304 0.2(4)
P2 C300 C305 C304 172.4(2)
C303 C304 C305 C300 1.1(5)
C311 C306 C307 C308 -0.1(4)
P2 C306 C307 C308 176.17(19)
C306 C307 C308 C309 0.1(4)
C307 C308 C309 C310 0.7(4)
C308 C309 C310 C311 -1.5(5)
C307 C306 C311 C310 -0.6(4)
P2 C306 C311 C310 -176.8(2)
C309 C310 C311 C306 1.4(5)
C317 C312 C313 C314 -1.5(3)
P2 C312 C313 C314 167.94(16)
C312 C313 C314 C315 -1.0(3)
C312 C313 C314 C318 -175.3(2)
C313 C314 C315 C316 2.1(3)
C318 C314 C315 C316 176.5(2)
C314 C315 C316 C317 -0.7(3)
C315 C316 C317 C312 -1.9(3)
C315 C316 C317 C322 178.1(2)
C313 C312 C317 C316 3.0(3)
P2 C312 C317 C316 -167.60(16)
C313 C312 C317 C322 -177.04(19)
P2 C312 C317 C322 12.4(2)
C313 C314 C318 C320 -28.9(3)
C315 C314 C318 C320 157.1(3)
C313 C314 C318 C321 -149.3(2)
C315 C314 C318 C321 36.7(3)
C313 C314 C318 C319 91.1(3)
C315 C314 C318 C319 -82.9(3)
C316 C317 C322 C323 9.3(3)
C312 C317 C322 C323 -170.73(18)
C316 C317 C322 Rh2 140.82(18)
C312 C317 C322 Rh2 -39.2(2)
C317 C322 C323 C327 124.4(2)
Rh2 C322 C323 C327 -4.7(3)
C317 C322 C323 C324 -59.7(3)
Rh2 C322 C323 C324 171.30(16)
C327 C323 C324 C325 -2.8(3)
C322 C323 C324 C325 -179.0(2)
C323 C324 C325 C326 1.9(3)
C324 C325 C326 C328 -0.3(3)
C324 C325 C326 C329 173.9(2)
C324 C323 C327 C328 2.1(3)
C322 C323 C327 C328 178.2(2)
C324 C323 C327 P1 -170.74(16)
C322 C323 C327 P1 5.4(3)
C325 C326 C328 C327 -0.4(3)
C329 C326 C328 C327 -174.6(2)
C323 C327 C328 C326 -0.5(3)
P1 C327 C328 C326 171.56(18)
C328 C326 C329 C330 -152.2(2)
C325 C326 C329 C330 33.9(3)
C328 C326 C329 C331 -31.2(3)
C325 C326 C329 C331 154.9(2)
C328 C326 C329 C332 87.9(3)
C325 C326 C329 C332 -86.0(3)
C338 C333 C334 C335 -0.1(3)
P1 C333 C334 C335 -179.78(18)
C333 C334 C335 C336 0.7(4)
C334 C335 C336 C337 0.0(4)
C335 C336 C337 C338 -1.2(4)
C336 C337 C338 C333 1.8(4)
C334 C333 C338 C337 -1.2(3)
P1 C333 C338 C337 178.52(19)
C344 C339 C340 C341 -0.6(4)
P1 C339 C340 C341 -174.0(2)
C339 C340 C341 C342 0.0(5)
C340 C341 C342 C343 0.4(5)
C341 C342 C343 C344 -0.2(5)
C340 C339 C344 C343 0.8(4)
P1 C339 C344 C343 174.5(2)
C342 C343 C344 C339 -0.4(4)
C405 C400 C401 C402 0.0(3)
P4 C400 C401 C402 168.61(19)
C400 C401 C402 C403 -0.7(4)
C401 C402 C403 C404 1.0(4)
C402 C403 C404 C405 -0.7(4)
C401 C400 C405 C404 0.3(4)
P4 C400 C405 C404 -167.53(19)
C403 C404 C405 C400 0.0(4)
C411 C406 C407 C408 0.3(3)
P4 C406 C407 C408 -177.48(18)
C406 C407 C408 C409 -1.0(4)
C407 C408 C409 C410 0.6(4)
C408 C409 C410 C411 0.6(4)
C409 C410 C411 C406 -1.3(4)
C407 C406 C411 C410 0.9(3)
P4 C406 C411 C410 178.58(19)
C417 C412 C413 C414 -2.2(3)
P4 C412 C413 C414 168.24(16)
C417 C412 C413 C422 177.93(18)
P4 C412 C413 C422 -11.6(2)
C412 C413 C414 C415 1.5(3)
C422 C413 C414 C415 -178.7(2)
C413 C414 C415 C416 0.5(3)
C414 C415 C416 C417 -1.7(3)
C414 C415 C416 C418 -175.6(2)
C413 C412 C417 C416 1.0(3)
P4 C412 C417 C416 -168.31(16)
C415 C416 C417 C412 1.0(3)
C418 C416 C417 C412 175.05(19)
C415 C416 C418 C421 -17.1(3)
C417 C416 C418 C421 169.2(2)
C415 C416 C418 C420 -136.3(2)
C417 C416 C418 C420 50.0(3)
C415 C416 C418 C419 103.3(2)
C417 C416 C418 C419 -70.4(3)
C414 C413 C422 C423 -8.9(3)
C412 C413 C422 C423 170.97(18)
C414 C413 C422 Rh1 -140.31(18)
C412 C413 C422 Rh1 39.5(2)
C413 C422 C423 C424 -123.2(2)
Rh1 C422 C423 C424 6.3(3)
C413 C422 C423 C428 60.2(3)
Rh1 C422 C423 C428 -170.33(17)
C428 C423 C424 C425 -3.5(3)
C422 C423 C424 C425 179.7(2)
C428 C423 C424 P3 168.76(17)
C422 C423 C424 P3 -8.0(3)
C423 C424 C425 C426 0.8(4)
P3 C424 C425 C426 -170.67(19)
C424 C425 C426 C427 1.9(4)
C424 C425 C426 C429 176.2(2)
C425 C426 C427 C428 -1.6(4)
C429 C426 C427 C428 -176.1(2)
C426 C427 C428 C423 -1.3(4)
C424 C423 C428 C427 3.8(3)
C422 C423 C428 C427 -179.4(2)
C425 C426 C429 C431 -97.6(3)
C427 C426 C429 C431 76.5(3)
C425 C426 C429 C430 22.8(4)
C427 C426 C429 C430 -163.0(3)
C425 C426 C429 C432 141.7(3)
C427 C426 C429 C432 -44.2(4)
C438 C433 C434 C435 0.6(4)
P3 C433 C434 C435 172.8(2)
C433 C434 C435 C436 0.3(5)
C434 C435 C436 C437 -0.8(5)
C435 C436 C437 C438 0.4(5)
C436 C437 C438 C433 0.5(4)
C434 C433 C438 C437 -0.9(4)
P3 C433 C438 C437 -173.5(2)
C444 C439 C440 C441 0.8(4)
P3 C439 C440 C441 -179.7(2)
C439 C440 C441 C442 -0.8(4)
C440 C441 C442 C443 0.2(4)
C441 C442 C443 C444 0.4(4)
C440 C439 C444 C443 -0.2(3)
P3 C439 C444 C443 -179.73(18)
C442 C443 C444 C439 -0.4(4)
C910 C901 C900 N9 -20.(6)
C900 C901 C910 N10 -162.(9)
B109 B100 B101 B105 -37.8(2)
B104 B100 B101 B105 -99.3(2)
Sn1 B100 B101 B105 -151.32(19)
B109 B100 B101 B106 0.8(3)
B105 B100 B101 B106 38.6(2)
B104 B100 B101 B106 -60.7(2)
Sn1 B100 B101 B106 -112.7(2)
B109 B100 B101 B102 61.2(2)
B105 B100 B101 B102 99.0(2)
B104 B100 B101 B102 -0.3(2)
Sn1 B100 B101 B102 -52.27(14)
B109 B100 B101 Sn1 113.50(18)
B105 B100 B101 Sn1 151.32(19)
B104 B100 B101 Sn1 51.98(14)
B105 B101 B102 B106 -37.4(2)
B100 B101 B102 B106 -98.6(2)
Sn1 B101 B102 B106 -151.6(2)
B105 B101 B102 B107 0.6(3)
B106 B101 B102 B107 38.0(2)
B100 B101 B102 B107 -60.6(2)
Sn1 B101 B102 B107 -113.6(2)
B105 B101 B102 B103 61.4(2)
B106 B101 B102 B103 98.8(2)
B100 B101 B102 B103 0.2(2)
Sn1 B101 B102 B103 -52.81(15)
B105 B101 B102 Sn1 114.17(19)
B106 B101 B102 Sn1 151.6(2)
B100 B101 B102 Sn1 52.98(14)
B106 B102 B103 B108 -0.2(3)
B107 B102 B103 B108 37.86(19)
B101 B102 B103 B108 -61.2(2)
Sn1 B102 B103 B108 -114.38(18)
B106 B102 B103 B107 -38.0(2)
B101 B102 B103 B107 -99.1(2)
Sn1 B102 B103 B107 -152.24(18)
B106 B102 B103 B104 61.1(2)
B107 B102 B103 B104 99.1(2)
B101 B102 B103 B104 0.0(2)
Sn1 B102 B103 B104 -53.13(15)
B106 B102 B103 Sn1 114.2(2)
B107 B102 B103 Sn1 152.24(18)
B101 B102 B103 Sn1 53.16(14)
B107 B103 B104 B108 -37.1(2)
B102 B103 B104 B108 -98.1(2)
Sn1 B103 B104 B108 -150.6(2)
B108 B103 B104 B109 37.7(2)
B107 B103 B104 B109 0.6(3)
B102 B103 B104 B109 -60.3(2)
Sn1 B103 B104 B109 -112.90(19)
B108 B103 B104 B100 97.9(2)
B107 B103 B104 B100 60.8(3)
B102 B103 B104 B100 -0.2(2)
Sn1 B103 B104 B100 -52.77(15)
B108 B103 B104 Sn1 150.6(2)
B107 B103 B104 Sn1 113.5(2)
B102 B103 B104 Sn1 52.56(15)
B109 B100 B104 B108 -37.04(19)
B105 B100 B104 B108 0.1(2)
B101 B100 B104 B108 61.2(2)
Sn1 B100 B104 B108 113.53(18)
B105 B100 B104 B109 37.11(19)
B101 B100 B104 B109 98.3(2)
Sn1 B100 B104 B109 150.57(18)
B109 B100 B104 B103 -98.0(2)
B105 B100 B104 B103 -60.9(2)
B101 B100 B104 B103 0.3(2)
Sn1 B100 B104 B103 52.59(15)
B109 B100 B104 Sn1 -150.57(18)
B105 B100 B104 Sn1 -113.46(17)
B101 B100 B104 Sn1 -52.28(14)
B106 B101 B105 B100 -136.6(2)
B102 B101 B105 B100 -100.6(2)
Sn1 B101 B105 B100 -30.05(19)
B106 B101 B105 B109 -98.2(3)
B100 B101 B105 B109 38.47(19)
B102 B101 B105 B109 -62.1(3)
Sn1 B101 B105 B109 8.4(3)
B106 B101 B105 B110 -35.0(2)
B100 B101 B105 B110 101.6(2)
B102 B101 B105 B110 1.0(3)
Sn1 B101 B105 B110 71.5(3)
B100 B101 B105 B106 136.6(2)
B102 B101 B105 B106 36.0(2)
Sn1 B101 B105 B106 106.6(2)
B109 B100 B105 B101 137.4(2)
B104 B100 B105 B101 101.1(2)
Sn1 B100 B105 B101 29.8(2)
B101 B100 B105 B109 -137.4(2)
B104 B100 B105 B109 -36.27(18)
Sn1 B100 B105 B109 -107.6(2)
B109 B100 B105 B110 35.06(19)
B101 B100 B105 B110 -102.3(2)
B104 B100 B105 B110 -1.2(2)
Sn1 B100 B105 B110 -72.5(2)
B109 B100 B105 B106 98.2(3)
B101 B100 B105 B106 -39.2(2)
B104 B100 B105 B106 61.9(3)
Sn1 B100 B105 B106 -9.4(3)
B107 B102 B106 B110 -35.2(2)
B101 B102 B106 B110 102.6(2)
B103 B102 B106 B110 1.3(3)
Sn1 B102 B106 B110 72.8(3)
B107 B102 B106 B101 -137.8(2)
B103 B102 B106 B101 -101.3(2)
Sn1 B102 B106 B101 -29.8(2)
B107 B102 B106 B105 -99.8(3)
B101 B102 B106 B105 38.0(2)
B103 B102 B106 B105 -63.3(3)
Sn1 B102 B106 B105 8.2(4)
B101 B102 B106 B107 137.8(2)
B103 B102 B106 B107 36.5(2)
Sn1 B102 B106 B107 108.0(2)
B105 B101 B106 B102 138.1(3)
B100 B101 B106 B102 100.6(2)
Sn1 B101 B106 B102 29.0(2)
B105 B101 B106 B110 35.6(2)
B100 B101 B106 B110 -1.9(3)
B102 B101 B106 B110 -102.6(3)
Sn1 B101 B106 B110 -73.5(3)
B100 B101 B106 B105 -37.5(2)
B102 B101 B106 B105 -138.1(3)
Sn1 B101 B106 B105 -109.1(2)
B105 B101 B106 B107 99.7(3)
B100 B101 B106 B107 62.2(3)
B102 B101 B106 B107 -38.4(2)
Sn1 B101 B106 B107 -9.4(3)
B101 B105 B106 B102 -40.2(2)
B100 B105 B106 B102 0.8(4)
B109 B105 B106 B102 63.9(3)
B110 B105 B106 B102 100.6(3)
B101 B105 B106 B110 -140.7(3)
B100 B105 B106 B110 -99.8(3)
B109 B105 B106 B110 -36.7(2)
B100 B105 B106 B101 41.0(2)
B109 B105 B106 B101 104.0(2)
B110 B105 B106 B101 140.7(3)
B101 B105 B106 B107 -104.0(2)
B100 B105 B106 B107 -63.0(3)
B109 B105 B106 B107 0.1(3)
B110 B105 B106 B107 36.8(2)
B104 B103 B107 B108 36.3(2)
B102 B103 B107 B108 137.1(2)
Sn1 B103 B107 B108 108.5(2)
B108 B103 B107 B102 -137.1(2)
B104 B103 B107 B102 -100.9(2)
Sn1 B103 B107 B102 -28.69(18)
B108 B103 B107 B110 -35.6(2)
B104 B103 B107 B110 0.7(3)
B102 B103 B107 B110 101.6(3)
Sn1 B103 B107 B110 72.9(3)
B108 B103 B107 B106 -98.9(2)
B104 B103 B107 B106 -62.6(3)
B102 B103 B107 B106 38.2(2)
Sn1 B103 B107 B106 9.5(3)
B106 B102 B107 B108 98.8(3)
B101 B102 B107 B108 62.2(3)
B103 B102 B107 B108 -38.8(2)
Sn1 B102 B107 B108 -10.0(3)
B106 B102 B107 B103 137.6(2)
B101 B102 B107 B103 101.0(2)
Sn1 B102 B107 B103 28.8(2)
B106 B102 B107 B110 34.7(2)
B101 B102 B107 B110 -1.9(3)
B103 B102 B107 B110 -102.9(3)
Sn1 B102 B107 B110 -74.1(3)
B101 B102 B107 B106 -36.6(2)
B103 B102 B107 B106 -137.6(2)
Sn1 B102 B107 B106 -108.8(2)
B102 B106 B107 B108 -103.9(2)
B110 B106 B107 B108 37.1(2)
B101 B106 B107 B108 -63.4(3)
B105 B106 B107 B108 0.1(3)
B102 B106 B107 B103 -40.5(2)
B110 B106 B107 B103 100.5(2)
B101 B106 B107 B103 0.0(3)
B105 B106 B107 B103 63.5(3)
B110 B106 B107 B102 141.0(2)
B101 B106 B107 B102 40.5(2)
B105 B106 B107 B102 104.0(2)
B102 B106 B107 B110 -141.0(2)
B101 B106 B107 B110 -100.5(2)
B105 B106 B107 B110 -37.0(2)
B107 B103 B108 B104 138.3(2)
B102 B103 B108 B104 101.5(2)
Sn1 B103 B108 B104 30.8(2)
B104 B103 B108 B107 -138.3(2)
B102 B103 B108 B107 -36.8(2)
Sn1 B103 B108 B107 -107.5(3)
B107 B103 B108 B110 35.8(2)
B104 B103 B108 B110 -102.5(2)
B102 B103 B108 B110 -1.1(3)
Sn1 B103 B108 B110 -71.7(3)
B107 B103 B108 B109 99.3(3)
B104 B103 B108 B109 -39.0(2)
B102 B103 B108 B109 62.4(3)
Sn1 B103 B108 B109 -8.2(3)
B109 B104 B108 B103 -137.4(2)
B100 B104 B108 B103 -101.8(2)
Sn1 B104 B108 B103 -30.4(2)
B109 B104 B108 B107 -99.2(3)
B103 B104 B108 B107 38.2(2)
B100 B104 B108 B107 -63.6(3)
Sn1 B104 B108 B107 7.8(3)
B109 B104 B108 B110 -34.5(2)
B103 B104 B108 B110 102.9(3)
B100 B104 B108 B110 1.1(3)
Sn1 B104 B108 B110 72.5(2)
B103 B104 B108 B109 137.4(2)
B100 B104 B108 B109 35.66(19)
Sn1 B104 B108 B109 107.1(2)
B102 B107 B108 B103 40.9(2)
B110 B107 B108 B103 140.7(2)
B106 B107 B108 B103 104.0(2)
B103 B107 B108 B104 -39.7(2)
B102 B107 B108 B104 1.2(3)
B110 B107 B108 B104 101.0(2)
B106 B107 B108 B104 64.3(3)
B103 B107 B108 B110 -140.7(2)
B102 B107 B108 B110 -99.7(3)
B106 B107 B108 B110 -36.7(2)
B103 B107 B108 B109 -104.3(2)
B102 B107 B108 B109 -63.3(3)
B110 B107 B108 B109 36.4(2)
B106 B107 B108 B109 -0.3(3)
B105 B100 B109 B110 -36.1(2)
B101 B100 B109 B110 0.6(3)
B104 B100 B109 B110 102.4(2)
Sn1 B100 B109 B110 72.0(3)
B101 B100 B109 B105 36.73(19)
B104 B100 B109 B105 138.5(2)
Sn1 B100 B109 B105 108.1(2)
B105 B100 B109 B108 -100.7(3)
B101 B100 B109 B108 -64.0(3)
B104 B100 B109 B108 37.8(2)
Sn1 B100 B109 B108 7.4(3)
B105 B100 B109 B104 -138.5(2)
B101 B100 B109 B104 -101.8(2)
Sn1 B100 B109 B104 -30.38(18)
B101 B105 B109 B110 100.2(2)
B100 B105 B109 B110 140.5(2)
B106 B105 B109 B110 36.78(19)
B101 B105 B109 B100 -40.3(2)
B110 B105 B109 B100 -140.5(2)
B106 B105 B109 B100 -103.8(2)
B101 B105 B109 B108 63.2(3)
B100 B105 B109 B108 103.5(2)
B110 B105 B109 B108 -37.04(19)
B106 B105 B109 B108 -0.3(3)
B101 B105 B109 B104 -0.4(3)
B100 B105 B109 B104 40.0(2)
B110 B105 B109 B104 -100.6(2)
B106 B105 B109 B104 -63.8(3)
B103 B108 B109 B110 -101.1(3)
B104 B108 B109 B110 -141.5(2)
B107 B108 B109 B110 -36.9(2)
B103 B108 B109 B100 0.4(3)
B104 B108 B109 B100 -40.0(2)
B107 B108 B109 B100 64.6(3)
B110 B108 B109 B100 101.5(2)
B103 B108 B109 B105 -63.8(3)
B104 B108 B109 B105 -104.3(2)
B107 B108 B109 B105 0.4(3)
B110 B108 B109 B105 37.2(2)
B103 B108 B109 B104 40.4(2)
B107 B108 B109 B104 104.6(2)
B110 B108 B109 B104 141.5(2)
B108 B104 B109 B110 34.9(2)
B103 B104 B109 B110 -1.8(3)
B100 B104 B109 B110 -103.3(2)
Sn1 B104 B109 B110 -72.9(2)
B108 B104 B109 B100 138.2(2)
B103 B104 B109 B100 101.5(2)
Sn1 B104 B109 B100 30.39(17)
B108 B104 B109 B105 100.1(2)
B103 B104 B109 B105 63.4(3)
B100 B104 B109 B105 -38.12(19)
Sn1 B104 B109 B105 -7.7(3)
B103 B104 B109 B108 -36.7(2)
B100 B104 B109 B108 -138.2(2)
Sn1 B104 B109 B108 -107.8(2)
B100 B109 B110 B106 -1.9(3)
B105 B109 B110 B106 -37.7(2)
B108 B109 B110 B106 101.4(3)
B104 B109 B110 B106 66.9(3)
B100 B109 B110 B108 -103.2(2)
B105 B109 B110 B108 -139.0(2)
B104 B109 B110 B108 -34.5(2)
B100 B109 B110 B107 -66.5(3)
B105 B109 B110 B107 -102.3(3)
B108 B109 B110 B107 36.7(2)
B104 B109 B110 B107 2.3(3)
B100 B109 B110 B105 35.8(2)
B108 B109 B110 B105 139.0(2)
B104 B109 B110 B105 104.5(2)
B102 B106 B110 B109 -66.3(3)
B101 B106 B110 B109 2.4(3)
B105 B106 B110 B109 37.6(2)
B107 B106 B110 B109 -101.4(3)
B102 B106 B110 B108 -2.0(3)
B101 B106 B110 B108 66.6(3)
B105 B106 B110 B108 101.9(2)
B107 B106 B110 B108 -37.1(2)
B102 B106 B110 B107 35.1(2)
B101 B106 B110 B107 103.7(2)
B105 B106 B110 B107 139.0(2)
B102 B106 B110 B105 -103.9(2)
B101 B106 B110 B105 -35.2(2)
B107 B106 B110 B105 -139.0(2)
B103 B108 B110 B109 103.1(2)
B104 B108 B110 B109 35.1(2)
B107 B108 B110 B109 138.9(2)
B103 B108 B110 B106 1.9(3)
B104 B108 B110 B106 -66.1(3)
B107 B108 B110 B106 37.7(2)
B109 B108 B110 B106 -101.2(2)
B103 B108 B110 B107 -35.8(2)
B104 B108 B110 B107 -103.8(2)
B109 B108 B110 B107 -138.9(2)
B103 B108 B110 B105 66.1(3)
B104 B108 B110 B105 -1.9(3)
B107 B108 B110 B105 101.9(2)
B109 B108 B110 B105 -36.99(19)
B108 B107 B110 B109 -37.2(2)
B103 B107 B110 B109 -1.8(3)
B102 B107 B110 B109 66.6(3)
B106 B107 B110 B109 101.3(2)
B108 B107 B110 B106 -138.5(2)
B103 B107 B110 B106 -103.1(3)
B102 B107 B110 B106 -34.7(2)
B103 B107 B110 B108 35.3(2)
B102 B107 B110 B108 103.8(2)
B106 B107 B110 B108 138.5(2)
B108 B107 B110 B105 -101.2(2)
B103 B107 B110 B105 -65.9(3)
B102 B107 B110 B105 2.5(3)
B106 B107 B110 B105 37.3(2)
B101 B105 B110 B109 -102.9(2)
B100 B105 B110 B109 -35.24(18)
B106 B105 B110 B109 -138.2(2)
B101 B105 B110 B106 35.3(2)
B100 B105 B110 B106 102.9(2)
B109 B105 B110 B106 138.2(2)
B101 B105 B110 B108 -65.7(3)
B100 B105 B110 B108 1.9(3)
B109 B105 B110 B108 37.2(2)
B106 B105 B110 B108 -101.0(2)
B101 B105 B110 B107 -2.2(3)
B100 B105 B110 B107 65.5(3)
B109 B105 B110 B107 100.7(3)
B106 B105 B110 B107 -37.5(2)
B207 B200 B201 B209 0.2(2)
B208 B200 B201 B209 37.47(17)
B204 B200 B201 B209 -60.5(2)
Sn2 B200 B201 B209 -113.75(16)
B207 B200 B201 B208 -37.31(17)
B204 B200 B201 B208 -97.94(19)
Sn2 B200 B201 B208 -151.22(15)
B207 B200 B201 B202 61.2(2)
B208 B200 B201 B202 98.49(18)
B204 B200 B201 B202 0.6(2)
Sn2 B200 B201 B202 -52.73(13)
B207 B200 B201 Sn2 113.91(15)
B208 B200 B201 Sn2 151.22(15)
B204 B200 B201 Sn2 53.28(13)
B208 B201 B202 B209 -37.98(18)
B200 B201 B202 B209 -98.77(19)
Sn2 B201 B202 B209 -151.37(16)
B209 B201 B202 B205 37.47(17)
B208 B201 B202 B205 -0.5(2)
B200 B201 B202 B205 -61.3(2)
Sn2 B201 B202 B205 -113.90(16)
B209 B201 B202 B203 98.58(19)
B208 B201 B202 B203 60.6(2)
B200 B201 B202 B203 -0.2(2)
Sn2 B201 B202 B203 -52.79(13)
B209 B201 B202 Sn2 151.37(16)
B208 B201 B202 Sn2 113.39(16)
B200 B201 B202 Sn2 52.60(13)
B209 B202 B203 B205 -37.88(17)
B201 B202 B203 B205 -99.01(18)
Sn2 B202 B203 B205 -151.91(15)
B209 B202 B203 B206 -0.4(2)
B205 B202 B203 B206 37.49(16)
B201 B202 B203 B206 -61.5(2)
Sn2 B202 B203 B206 -114.43(15)
B209 B202 B203 B204 60.9(2)
B205 B202 B203 B204 98.77(18)
B201 B202 B203 B204 -0.2(2)
Sn2 B202 B203 B204 -53.14(13)
B209 B202 B203 Sn2 114.03(16)
B205 B202 B203 Sn2 151.91(15)
B201 B202 B203 Sn2 52.90(13)
B208 B200 B204 B207 37.58(17)
B201 B200 B204 B207 98.14(19)
Sn2 B200 B204 B207 150.95(16)
B207 B200 B204 B206 -38.02(17)
B208 B200 B204 B206 -0.4(2)
B201 B200 B204 B206 60.1(2)
Sn2 B200 B204 B206 112.93(16)
B207 B200 B204 B203 -98.84(18)
B208 B200 B204 B203 -61.3(2)
B201 B200 B204 B203 -0.7(2)
Sn2 B200 B204 B203 52.11(13)
B207 B200 B204 Sn2 -150.95(16)
B208 B200 B204 Sn2 -113.37(16)
B201 B200 B204 Sn2 -52.81(13)
B205 B203 B204 B207 0.6(2)
B206 B203 B204 B207 38.07(17)
B202 B203 B204 B207 -60.8(2)
Sn2 B203 B204 B207 -113.73(16)
B205 B203 B204 B206 -37.43(17)
B202 B203 B204 B206 -98.90(18)
Sn2 B203 B204 B206 -151.80(16)
B205 B203 B204 B200 62.1(2)
B206 B203 B204 B200 99.49(19)
B202 B203 B204 B200 0.6(2)
Sn2 B203 B204 B200 -52.31(13)
B205 B203 B204 Sn2 114.37(16)
B206 B203 B204 Sn2 151.80(16)
B202 B203 B204 Sn2 52.90(13)
B206 B203 B205 B202 -138.10(18)
B204 B203 B205 B202 -101.80(18)
Sn2 B203 B205 B202 -29.41(16)
B206 B203 B205 B210 -35.69(17)
B202 B203 B205 B210 102.4(2)
B204 B203 B205 B210 0.6(2)
Sn2 B203 B205 B210 73.0(2)
B202 B203 B205 B206 138.10(18)
B204 B203 B205 B206 36.31(16)
Sn2 B203 B205 B206 108.69(18)
B206 B203 B205 B209 -99.7(2)
B202 B203 B205 B209 38.45(17)
B204 B203 B205 B209 -63.3(2)
Sn2 B203 B205 B209 9.0(2)
B209 B202 B205 B203 137.48(18)
B201 B202 B205 B203 101.12(18)
Sn2 B202 B205 B203 29.26(15)
B209 B202 B205 B210 35.45(18)
B203 B202 B205 B210 -102.0(2)
B201 B202 B205 B210 -0.9(2)
Sn2 B202 B205 B210 -72.8(2)
B209 B202 B205 B206 99.4(2)
B203 B202 B205 B206 -38.08(17)
B201 B202 B205 B206 63.0(2)
Sn2 B202 B205 B206 -8.8(2)
B203 B202 B205 B209 -137.48(18)
B201 B202 B205 B209 -36.36(17)
Sn2 B202 B205 B209 -108.23(18)
B205 B203 B206 B204 138.13(18)
B202 B203 B206 B204 101.67(18)
Sn2 B203 B206 B204 29.68(16)
B205 B203 B206 B210 35.80(17)
B202 B203 B206 B210 -0.7(2)
B204 B203 B206 B210 -102.33(19)
Sn2 B203 B206 B210 -72.6(2)
B202 B203 B206 B205 -36.45(16)
B204 B203 B206 B205 -138.13(18)
Sn2 B203 B206 B205 -108.44(18)
B205 B203 B206 B207 99.7(2)
B202 B203 B206 B207 63.3(2)
B204 B203 B206 B207 -38.41(18)
Sn2 B203 B206 B207 -8.7(3)
B207 B204 B206 B203 -137.32(19)
B200 B204 B206 B203 -100.32(19)
Sn2 B204 B206 B203 -29.00(16)
B207 B204 B206 B210 -35.05(18)
B200 B204 B206 B210 1.9(2)
B203 B204 B206 B210 102.3(2)
Sn2 B204 B206 B210 73.3(2)
B207 B204 B206 B205 -99.2(2)
B200 B204 B206 B205 -62.2(2)
B203 B204 B206 B205 38.08(17)
Sn2 B204 B206 B205 9.1(2)
B200 B204 B206 B207 37.00(17)
B203 B204 B206 B207 137.32(19)
Sn2 B204 B206 B207 108.32(18)
B202 B205 B206 B203 39.80(17)
B210 B205 B206 B203 140.24(18)
B209 B205 B206 B203 103.40(18)
B203 B205 B206 B204 -40.03(17)
B202 B205 B206 B204 -0.2(3)
B210 B205 B206 B204 100.2(2)
B209 B205 B206 B204 63.4(2)
B203 B205 B206 B210 -140.24(18)
B202 B205 B206 B210 -100.4(2)
B209 B205 B206 B210 -36.84(16)
B203 B205 B206 B207 -103.30(19)
B202 B205 B206 B207 -63.5(2)
B210 B205 B206 B207 36.94(16)
B209 B205 B206 B207 0.1(2)
B206 B204 B207 B200 137.56(19)
B203 B204 B207 B200 100.84(18)
Sn2 B204 B207 B200 30.13(16)
B206 B204 B207 B210 35.07(18)
B200 B204 B207 B210 -102.5(2)
B203 B204 B207 B210 -1.6(2)
Sn2 B204 B207 B210 -72.4(2)
B206 B204 B207 B208 98.9(2)
B200 B204 B207 B208 -38.61(17)
B203 B204 B207 B208 62.2(2)
Sn2 B204 B207 B208 -8.5(2)
B200 B204 B207 B206 -137.56(19)
B203 B204 B207 B206 -36.72(17)
Sn2 B204 B207 B206 -107.43(18)
B208 B200 B207 B204 -137.56(19)
B201 B200 B207 B204 -101.42(18)
Sn2 B200 B207 B204 -30.36(16)
B208 B200 B207 B210 -35.04(17)
B204 B200 B207 B210 102.5(2)
B201 B200 B207 B210 1.1(2)
Sn2 B200 B207 B210 72.2(2)
B204 B200 B207 B208 137.56(19)
B201 B200 B207 B208 36.14(16)
Sn2 B200 B207 B208 107.20(18)
B208 B200 B207 B206 -98.9(2)
B204 B200 B207 B206 38.62(18)
B201 B200 B207 B206 -62.8(2)
Sn2 B200 B207 B206 8.3(3)
B203 B206 B207 B204 40.55(18)
B210 B206 B207 B204 141.05(19)
B205 B206 B207 B204 104.06(19)
B203 B206 B207 B200 0.2(3)
B204 B206 B207 B200 -40.32(18)
B210 B206 B207 B200 100.7(2)
B205 B206 B207 B200 63.7(2)
B203 B206 B207 B210 -100.5(2)
B204 B206 B207 B210 -141.05(19)
B205 B206 B207 B210 -36.99(17)
B203 B206 B207 B208 -63.5(2)
B204 B206 B207 B208 -104.08(19)
B210 B206 B207 B208 36.97(17)
B205 B206 B207 B208 0.0(2)
B209 B201 B208 B210 -35.16(18)
B202 B201 B208 B210 1.8(2)
B200 B201 B208 B210 102.7(2)
Sn2 B201 B208 B210 73.0(2)
B209 B201 B208 B200 -137.87(18)
B202 B201 B208 B200 -100.96(18)
Sn2 B201 B208 B200 -29.72(16)
B202 B201 B208 B209 36.92(17)
B200 B201 B208 B209 137.87(18)
Sn2 B201 B208 B209 108.15(18)
B209 B201 B208 B207 -99.5(2)
B202 B201 B208 B207 -62.6(2)
B200 B201 B208 B207 38.39(17)
Sn2 B201 B208 B207 8.7(2)
B207 B200 B208 B210 35.18(18)
B204 B200 B208 B210 -1.2(2)
B201 B200 B208 B210 -102.7(2)
Sn2 B200 B208 B210 -73.1(2)
B207 B200 B208 B201 137.92(18)
B204 B200 B208 B201 101.51(18)
Sn2 B200 B208 B201 29.69(16)
B207 B200 B208 B209 99.6(2)
B204 B200 B208 B209 63.2(2)
B201 B200 B208 B209 -38.33(17)
Sn2 B200 B208 B209 -8.6(3)
B204 B200 B208 B207 -36.41(16)
B201 B200 B208 B207 -137.92(18)
Sn2 B200 B208 B207 -108.24(18)
B204 B207 B208 B210 -100.8(2)
B200 B207 B208 B210 -141.07(19)
B206 B207 B208 B210 -36.99(17)
B204 B207 B208 B201 -0.1(3)
B200 B207 B208 B201 -40.42(18)
B210 B207 B208 B201 100.7(2)
B206 B207 B208 B201 63.7(2)
B204 B207 B208 B200 40.32(18)
B210 B207 B208 B200 141.07(19)
B206 B207 B208 B200 104.09(19)
B204 B207 B208 B209 -63.8(2)
B200 B207 B208 B209 -104.16(19)
B210 B207 B208 B209 36.91(17)
B206 B207 B208 B209 -0.1(2)
B205 B202 B209 B201 -138.08(19)
B203 B202 B209 B201 -101.35(18)
Sn2 B202 B209 B201 -29.88(16)
B205 B202 B209 B210 -35.43(17)
B203 B202 B209 B210 1.3(2)
B201 B202 B209 B210 102.6(2)
Sn2 B202 B209 B210 72.8(2)
B205 B202 B209 B208 -99.2(2)
B203 B202 B209 B208 -62.5(2)
B201 B202 B209 B208 38.86(18)
Sn2 B202 B209 B208 9.0(2)
B203 B202 B209 B205 36.72(16)
B201 B202 B209 B205 138.08(19)
Sn2 B202 B209 B205 108.20(18)
B208 B201 B209 B202 137.21(19)
B200 B201 B209 B202 100.87(18)
Sn2 B201 B209 B202 29.75(16)
B208 B201 B209 B210 34.98(18)
B202 B201 B209 B210 -102.2(2)
B200 B201 B209 B210 -1.4(2)
Sn2 B201 B209 B210 -72.5(2)
B202 B201 B209 B208 -137.21(19)
B200 B201 B209 B208 -36.34(16)
Sn2 B201 B209 B208 -107.47(19)
B208 B201 B209 B205 99.1(2)
B202 B201 B209 B205 -38.12(17)
B200 B201 B209 B205 62.8(2)
Sn2 B201 B209 B205 -8.4(2)
B210 B208 B209 B202 100.6(2)
B201 B208 B209 B202 -40.58(18)
B200 B208 B209 B202 -0.2(3)
B207 B208 B209 B202 63.7(2)
B210 B208 B209 B201 141.16(19)
B200 B208 B209 B201 40.42(18)
B207 B208 B209 B201 104.29(19)
B201 B208 B209 B210 -141.16(19)
B200 B208 B209 B210 -100.7(2)
B207 B208 B209 B210 -36.86(17)
B210 B208 B209 B205 37.00(17)
B201 B208 B209 B205 -104.16(19)
B200 B208 B209 B205 -63.7(2)
B207 B208 B209 B205 0.1(2)
B203 B205 B209 B202 -40.24(18)
B210 B205 B209 B202 -140.65(19)
B206 B205 B209 B202 -103.88(19)
B203 B205 B209 B201 -0.4(3)
B202 B205 B209 B201 39.89(18)
B210 B205 B209 B201 -100.8(2)
B206 B205 B209 B201 -64.0(2)
B203 B205 B209 B210 100.4(2)
B202 B205 B209 B210 140.65(19)
B206 B205 B209 B210 36.77(16)
B203 B205 B209 B208 63.5(2)
B202 B205 B209 B208 103.73(19)
B210 B205 B209 B208 -36.92(17)
B206 B205 B209 B208 -0.1(2)
B201 B208 B210 B206 -66.3(2)
B200 B208 B210 B206 2.5(3)
B209 B208 B210 B206 -101.3(2)
B207 B208 B210 B206 37.58(17)
B201 B208 B210 B207 -103.9(2)
B200 B208 B210 B207 -35.11(18)
B209 B208 B210 B207 -138.87(18)
B201 B208 B210 B205 -2.4(3)
B200 B208 B210 B205 66.4(2)
B209 B208 B210 B205 -37.35(17)
B207 B208 B210 B205 101.5(2)
B201 B208 B210 B209 34.98(17)
B200 B208 B210 B209 103.8(2)
B207 B208 B210 B209 138.87(18)
B203 B206 B210 B208 65.5(2)
B204 B206 B210 B208 -2.8(2)
B205 B206 B210 B208 101.1(2)
B207 B206 B210 B208 -37.56(18)
B203 B206 B210 B207 103.03(19)
B204 B206 B210 B207 34.81(17)
B205 B206 B210 B207 138.68(18)
B203 B206 B210 B205 -35.65(17)
B204 B206 B210 B205 -103.87(19)
B207 B206 B210 B205 -138.68(18)
B203 B206 B210 B209 1.5(2)
B204 B206 B210 B209 -66.8(2)
B205 B206 B210 B209 37.12(17)
B207 B206 B210 B209 -101.6(2)
B204 B207 B210 B208 103.2(2)
B200 B207 B210 B208 35.15(17)
B206 B207 B210 B208 138.38(18)
B204 B207 B210 B206 -35.17(18)
B200 B207 B210 B206 -103.23(19)
B208 B207 B210 B206 -138.38(18)
B204 B207 B210 B205 2.1(3)
B200 B207 B210 B205 -66.0(2)
B208 B207 B210 B205 -101.1(2)
B206 B207 B210 B205 37.25(18)
B204 B207 B210 B209 66.1(2)
B200 B207 B210 B209 -2.0(2)
B208 B207 B210 B209 -37.12(17)
B206 B207 B210 B209 101.3(2)
B203 B205 B210 B208 -65.8(2)
B202 B205 B210 B208 2.0(2)
B206 B205 B210 B208 -101.4(2)
B209 B205 B210 B208 37.36(18)
B203 B205 B210 B206 35.69(17)
B202 B205 B210 B206 103.46(19)
B209 B205 B210 B206 138.81(18)
B203 B205 B210 B207 -1.6(2)
B202 B205 B210 B207 66.1(2)
B206 B205 B210 B207 -37.33(18)
B209 B205 B210 B207 101.5(2)
B203 B205 B210 B209 -103.12(19)
B202 B205 B210 B209 -35.34(17)
B206 B205 B210 B209 -138.81(18)
B202 B209 B210 B208 -103.11(19)
B201 B209 B210 B208 -35.09(17)
B205 B209 B210 B208 -138.50(18)
B202 B209 B210 B206 -1.7(2)
B201 B209 B210 B206 66.3(2)
B208 B209 B210 B206 101.38(19)
B205 B209 B210 B206 -37.12(17)
B202 B209 B210 B207 -65.9(2)
B201 B209 B210 B207 2.1(2)
B208 B209 B210 B207 37.17(17)
B205 B209 B210 B207 -101.3(2)
B202 B209 B210 B205 35.39(17)
B201 B209 B210 B205 103.40(19)
B208 B209 B210 B205 138.50(18)
C328 C327 P1 C333 55.9(2)
C323 C327 P1 C333 -131.52(17)
C328 C327 P1 C339 -52.9(2)
C323 C327 P1 C339 119.66(17)
C328 C327 P1 Rh2 -175.99(18)
C323 C327 P1 Rh2 -3.40(17)
C338 C333 P1 C327 -66.3(2)
C334 C333 P1 C327 113.40(18)
C338 C333 P1 C339 42.7(2)
C334 C333 P1 C339 -137.66(18)
C338 C333 P1 Rh2 175.42(16)
C334 C333 P1 Rh2 -4.9(2)
C344 C339 P1 C327 163.0(2)
C340 C339 P1 C327 -23.5(2)
C344 C339 P1 C333 51.0(2)
C340 C339 P1 C333 -135.5(2)
C344 C339 P1 Rh2 -83.2(2)
C340 C339 P1 Rh2 90.3(2)
C305 C300 P2 C312 5.1(2)
C301 C300 P2 C312 177.43(19)
C305 C300 P2 C306 115.5(2)
C301 C300 P2 C306 -72.1(2)
C305 C300 P2 Rh2 -106.6(2)
C301 C300 P2 Rh2 65.7(2)
C313 C312 P2 C300 88.70(19)
C317 C312 P2 C300 -100.99(16)
C313 C312 P2 C306 -22.0(2)
C317 C312 P2 C306 148.28(15)
C313 C312 P2 Rh2 -153.00(17)
C317 C312 P2 Rh2 17.32(16)
C311 C306 P2 C300 -15.4(2)
C307 C306 P2 C300 168.45(18)
C311 C306 P2 C312 99.0(2)
C307 C306 P2 C312 -77.1(2)
C311 C306 P2 Rh2 -145.77(19)
C307 C306 P2 Rh2 38.1(2)
C434 C433 P3 C424 23.8(2)
C438 C433 P3 C424 -163.91(19)
C434 C433 P3 C439 136.8(2)
C438 C433 P3 C439 -51.0(2)
C434 C433 P3 Rh1 -89.7(2)
C438 C433 P3 Rh1 82.6(2)
C423 C424 P3 C433 -115.99(17)
C425 C424 P3 C433 56.0(2)
C423 C424 P3 C439 134.96(17)
C425 C424 P3 C439 -53.0(2)
C423 C424 P3 Rh1 5.51(17)
C425 C424 P3 Rh1 177.52(18)
C444 C439 P3 C433 140.11(18)
C440 C439 P3 C433 -39.4(2)
C444 C439 P3 C424 -109.48(19)
C440 C439 P3 C424 71.0(2)
C444 C439 P3 Rh1 9.7(2)
C440 C439 P3 Rh1 -169.80(16)
C405 C400 P4 C412 -13.7(2)
C401 C400 P4 C412 178.21(17)
C405 C400 P4 C406 -125.3(2)
C401 C400 P4 C406 66.52(19)
C405 C400 P4 Rh1 97.54(19)
C401 C400 P4 Rh1 -70.60(18)
C417 C412 P4 C400 -91.62(19)
C413 C412 P4 C400 98.25(16)
C417 C412 P4 C406 19.7(2)
C413 C412 P4 C406 -150.43(15)
C417 C412 P4 Rh1 151.69(17)
C413 C412 P4 Rh1 -18.44(16)
C407 C406 P4 C400 -159.51(17)
C411 C406 P4 C400 22.8(2)
C407 C406 P4 C412 85.15(19)
C411 C406 P4 C412 -92.56(19)
C407 C406 P4 Rh1 -31.3(2)
C411 C406 P4 Rh1 151.01(15)
C423 C422 Rh1 N7 91.85(15)
C413 C422 Rh1 N7 -135.79(15)
C423 C422 Rh1 P3 -1.63(14)
C413 C422 Rh1 P3 130.74(14)
C423 C422 Rh1 P4 -171.28(15)
C413 C422 Rh1 P4 -38.92(13)
C423 C422 Rh1 Sn2 -150.2(12)
C413 C422 Rh1 Sn2 -17.8(14)
C433 P3 Rh1 N7 23.26(9)
C424 P3 Rh1 N7 -90.78(9)
C439 P3 Rh1 N7 147.87(10)
C433 P3 Rh1 C422 112.21(10)
C424 P3 Rh1 C422 -1.84(9)
C439 P3 Rh1 C422 -123.18(10)
C433 P3 Rh1 P4 146.87(9)
C424 P3 Rh1 P4 32.83(10)
C439 P3 Rh1 P4 -88.52(10)
C433 P3 Rh1 Sn2 -69.16(8)
C424 P3 Rh1 Sn2 176.80(7)
C439 P3 Rh1 Sn2 55.45(8)
C400 P4 Rh1 N7 1.04(9)
C412 P4 Rh1 N7 117.46(8)
C406 P4 Rh1 N7 -124.70(10)
C400 P4 Rh1 C422 -87.02(9)
C412 P4 Rh1 C422 29.39(9)
C406 P4 Rh1 C422 147.23(10)
C400 P4 Rh1 P3 -122.14(9)
C412 P4 Rh1 P3 -5.72(10)
C406 P4 Rh1 P3 112.12(10)
C400 P4 Rh1 Sn2 93.92(8)
C412 P4 Rh1 Sn2 -149.66(7)
C406 P4 Rh1 Sn2 -31.83(8)
C323 C322 Rh2 N8 -90.82(15)
C317 C322 Rh2 N8 137.26(15)
C323 C322 Rh2 P2 170.00(15)
C317 C322 Rh2 P2 38.09(13)
C323 C322 Rh2 P1 1.62(14)
C317 C322 Rh2 P1 -130.29(14)
C323 C322 Rh2 Sn1 126.3(9)
C317 C322 Rh2 Sn1 -5.6(10)
C300 P2 Rh2 N8 -0.77(10)
C312 P2 Rh2 N8 -117.26(9)
C306 P2 Rh2 N8 126.52(10)
C300 P2 Rh2 C322 88.01(10)
C312 P2 Rh2 C322 -28.48(9)
C306 P2 Rh2 C322 -144.69(10)
C300 P2 Rh2 P1 126.88(10)
C312 P2 Rh2 P1 10.39(10)
C306 P2 Rh2 P1 -105.83(10)
C300 P2 Rh2 Sn1 -94.53(8)
C312 P2 Rh2 Sn1 148.98(7)
C306 P2 Rh2 Sn1 32.76(9)
C327 P1 Rh2 N8 90.85(9)
C333 P1 Rh2 N8 -149.05(10)
C339 P1 Rh2 N8 -22.60(10)
C327 P1 Rh2 C322 0.81(9)
C333 P1 Rh2 C322 120.91(10)
C339 P1 Rh2 C322 -112.63(10)
C327 P1 Rh2 P2 -37.66(10)
C333 P1 Rh2 P2 82.44(10)
C339 P1 Rh2 P2 -151.10(10)
C327 P1 Rh2 Sn1 -176.15(7)
C333 P1 Rh2 Sn1 -56.05(8)
C339 P1 Rh2 Sn1 70.40(9)
B106 B102 Sn1 B103 -96.8(3)
B107 B102 Sn1 B103 -26.4(2)
B101 B102 Sn1 B103 -124.12(18)
B106 B102 Sn1 B104 -58.9(3)
B107 B102 Sn1 B104 11.4(2)
B101 B102 Sn1 B104 -86.27(14)
B103 B102 Sn1 B104 37.86(14)
B106 B102 Sn1 B101 27.3(2)
B107 B102 Sn1 B101 97.7(2)
B103 B102 Sn1 B101 124.12(18)
B106 B102 Sn1 B100 -10.6(2)
B107 B102 Sn1 B100 59.7(2)
B101 B102 Sn1 B100 -37.94(14)
B103 B102 Sn1 B100 86.18(14)
B106 B102 Sn1 Rh2 147.6(2)
B107 B102 Sn1 Rh2 -142.02(17)
B101 B102 Sn1 Rh2 120.31(12)
B103 B102 Sn1 Rh2 -115.57(12)
B108 B103 Sn1 B102 95.7(3)
B107 B103 Sn1 B102 26.49(18)
B104 B103 Sn1 B102 124.0(2)
B108 B103 Sn1 B104 -28.3(2)
B107 B103 Sn1 B104 -97.6(2)
B102 B103 Sn1 B104 -124.0(2)
B108 B103 Sn1 B101 57.4(2)
B107 B103 Sn1 B101 -11.83(19)
B104 B103 Sn1 B101 85.73(15)
B102 B103 Sn1 B101 -38.32(14)
B108 B103 Sn1 B100 9.8(2)
B107 B103 Sn1 B100 -59.42(19)
B104 B103 Sn1 B100 38.13(15)
B102 B103 Sn1 B100 -85.91(14)
B108 B103 Sn1 Rh2 -152.93(19)
B107 B103 Sn1 Rh2 137.84(16)
B104 B103 Sn1 Rh2 -124.61(13)
B102 B103 Sn1 Rh2 111.35(13)
B108 B104 Sn1 B102 -10.6(2)
B109 B104 Sn1 B102 58.2(2)
B103 B104 Sn1 B102 -38.59(16)
B100 B104 Sn1 B102 85.84(15)
B108 B104 Sn1 B103 28.0(2)
B109 B104 Sn1 B103 96.8(2)
B100 B104 Sn1 B103 124.4(2)
B108 B104 Sn1 B101 -59.1(2)
B109 B104 Sn1 B101 9.74(19)
B103 B104 Sn1 B101 -87.05(16)
B100 B104 Sn1 B101 37.38(14)
B108 B104 Sn1 B100 -96.5(2)
B109 B104 Sn1 B100 -27.64(17)
B103 B104 Sn1 B100 -124.4(2)
B108 B104 Sn1 Rh2 137.44(17)
B109 B104 Sn1 Rh2 -153.74(13)
B103 B104 Sn1 Rh2 109.47(15)
B100 B104 Sn1 Rh2 -126.11(12)
B105 B101 Sn1 B102 -96.3(2)
B106 B101 Sn1 B102 -26.78(19)
B100 B101 Sn1 B102 -123.92(19)
B105 B101 Sn1 B103 -57.8(2)
B106 B101 Sn1 B103 11.69(19)
B100 B101 Sn1 B103 -85.45(14)
B102 B101 Sn1 B103 38.47(14)
B105 B101 Sn1 B104 -10.2(2)
B106 B101 Sn1 B104 59.29(19)
B100 B101 Sn1 B104 -37.85(14)
B102 B101 Sn1 B104 86.07(15)
B105 B101 Sn1 B100 27.64(18)
B106 B101 Sn1 B100 97.1(2)
B102 B101 Sn1 B100 123.92(19)
B105 B101 Sn1 Rh2 154.55(15)
B106 B101 Sn1 Rh2 -135.95(16)
B100 B101 Sn1 Rh2 126.91(11)
B102 B101 Sn1 Rh2 -109.17(14)
B109 B100 Sn1 B102 -58.2(2)
B105 B100 Sn1 B102 11.1(2)
B101 B100 Sn1 B102 38.53(15)
B104 B100 Sn1 B102 -86.38(16)
B109 B100 Sn1 B103 -9.5(2)
B105 B100 Sn1 B103 59.8(2)
B101 B100 Sn1 B103 87.24(16)
B104 B100 Sn1 B103 -37.67(15)
B109 B100 Sn1 B104 28.21(19)
B105 B100 Sn1 B104 97.5(2)
B101 B100 Sn1 B104 124.91(19)
B109 B100 Sn1 B101 -96.7(2)
B105 B100 Sn1 B101 -27.43(19)
B104 B100 Sn1 B101 -124.91(19)
B109 B100 Sn1 Rh2 149.46(14)
B105 B100 Sn1 Rh2 -141.26(15)
B101 B100 Sn1 Rh2 -113.84(14)
B104 B100 Sn1 Rh2 121.25(13)
N8 Rh2 Sn1 B102 173.90(14)
C322 Rh2 Sn1 B102 -43.2(9)
P2 Rh2 Sn1 B102 -86.62(13)
P1 Rh2 Sn1 B102 81.07(13)
N8 Rh2 Sn1 B103 107.73(13)
C322 Rh2 Sn1 B103 -109.4(9)
P2 Rh2 Sn1 B103 -152.79(12)
P1 Rh2 Sn1 B103 14.90(12)
N8 Rh2 Sn1 B104 37.56(13)
C322 Rh2 Sn1 B104 -180.(100)
P2 Rh2 Sn1 B104 137.03(11)
P1 Rh2 Sn1 B104 -55.27(12)
N8 Rh2 Sn1 B101 -118.50(12)
C322 Rh2 Sn1 B101 24.3(9)
P2 Rh2 Sn1 B101 -19.03(11)
P1 Rh2 Sn1 B101 148.67(11)
N8 Rh2 Sn1 B100 -43.31(13)
C322 Rh2 Sn1 B100 99.5(9)
P2 Rh2 Sn1 B100 56.17(12)
P1 Rh2 Sn1 B100 -136.13(12)
B205 B203 Sn2 B202 27.11(15)
B206 B203 Sn2 B202 97.2(2)
B204 B203 Sn2 B202 124.45(16)
B205 B203 Sn2 B200 -59.52(17)
B206 B203 Sn2 B200 10.61(17)
B202 B203 Sn2 B200 -86.63(12)
B204 B203 Sn2 B200 37.81(12)
B205 B203 Sn2 B201 -10.91(17)
B206 B203 Sn2 B201 59.23(18)
B202 B203 Sn2 B201 -38.02(12)
B204 B203 Sn2 B201 86.43(12)
B205 B203 Sn2 B204 -97.34(19)
B206 B203 Sn2 B204 -27.20(16)
B202 B203 Sn2 B204 -124.45(16)
B205 B203 Sn2 Rh1 148.89(13)
B206 B203 Sn2 Rh1 -140.97(14)
B202 B203 Sn2 Rh1 121.78(10)
B204 B203 Sn2 Rh1 -113.77(11)
B209 B202 Sn2 B203 -96.7(2)
B205 B202 Sn2 B203 -26.93(15)
B201 B202 Sn2 B203 -124.19(16)
B209 B202 Sn2 B200 -11.02(17)
B205 B202 Sn2 B200 58.76(17)
B203 B202 Sn2 B200 85.69(12)
B201 B202 Sn2 B200 -38.50(12)
B209 B202 Sn2 B201 27.48(16)
B205 B202 Sn2 B201 97.3(2)
B203 B202 Sn2 B201 124.19(16)
B209 B202 Sn2 B204 -58.76(17)
B205 B202 Sn2 B204 11.03(16)
B203 B202 Sn2 B204 37.96(11)
B201 B202 Sn2 B204 -86.23(12)
B209 B202 Sn2 Rh1 152.95(13)
B205 B202 Sn2 Rh1 -137.26(13)
B203 B202 Sn2 Rh1 -110.34(11)
B201 B202 Sn2 Rh1 125.47(11)
B207 B200 Sn2 B203 -10.36(17)
B208 B200 Sn2 B203 58.70(17)
B204 B200 Sn2 B203 -38.05(12)
B201 B200 Sn2 B203 85.96(12)
B207 B200 Sn2 B202 -58.27(18)
B208 B200 Sn2 B202 10.79(17)
B204 B200 Sn2 B202 -85.97(12)
B201 B200 Sn2 B202 38.05(12)
B207 B200 Sn2 B201 -96.3(2)
B208 B200 Sn2 B201 -27.26(16)
B204 B200 Sn2 B201 -124.01(16)
B207 B200 Sn2 B204 27.69(16)
B208 B200 Sn2 B204 96.8(2)
B201 B200 Sn2 B204 124.01(16)
B207 B200 Sn2 Rh1 137.82(14)
B208 B200 Sn2 Rh1 -153.11(12)
B204 B200 Sn2 Rh1 110.13(11)
B201 B200 Sn2 Rh1 -125.85(10)
B209 B201 Sn2 B203 10.60(17)
B208 B201 Sn2 B203 -58.67(17)
B202 B201 Sn2 B203 38.00(12)
B200 B201 Sn2 B203 -86.04(12)
B209 B201 Sn2 B202 -27.40(16)
B208 B201 Sn2 B202 -96.67(19)
B200 B201 Sn2 B202 -124.04(16)
B209 B201 Sn2 B200 96.6(2)
B208 B201 Sn2 B200 27.37(15)
B202 B201 Sn2 B200 124.04(16)
B209 B201 Sn2 B204 58.70(17)
B208 B201 Sn2 B204 -10.57(16)
B202 B201 Sn2 B204 86.10(12)
B200 B201 Sn2 B204 -37.94(12)
B209 B201 Sn2 Rh1 -144.89(13)
B208 B201 Sn2 Rh1 145.84(12)
B202 B201 Sn2 Rh1 -117.49(12)
B200 B201 Sn2 Rh1 118.47(12)
B207 B204 Sn2 B203 96.4(2)
B206 B204 Sn2 B203 26.76(15)
B200 B204 Sn2 B203 124.31(16)
B207 B204 Sn2 B202 58.54(17)
B206 B204 Sn2 B202 -11.08(16)
B200 B204 Sn2 B202 86.48(12)
B203 B204 Sn2 B202 -37.84(12)
B207 B204 Sn2 B200 -27.93(15)
B206 B204 Sn2 B200 -97.6(2)
B203 B204 Sn2 B200 -124.31(16)
B207 B204 Sn2 B201 10.60(16)
B206 B204 Sn2 B201 -59.02(17)
B200 B204 Sn2 B201 38.53(12)
B203 B204 Sn2 B201 -85.78(12)
B207 B204 Sn2 Rh1 -149.93(13)
B206 B204 Sn2 Rh1 140.45(13)
B200 B204 Sn2 Rh1 -122.00(11)
B203 B204 Sn2 Rh1 113.69(11)
N7 Rh1 Sn2 B203 167.43(10)
C422 Rh1 Sn2 B203 49.5(13)
P3 Rh1 Sn2 B203 -98.90(9)
P4 Rh1 Sn2 B203 70.47(9)
N7 Rh1 Sn2 B202 -123.50(11)
C422 Rh1 Sn2 B202 118.6(13)
P3 Rh1 Sn2 B202 -29.83(10)
P4 Rh1 Sn2 B202 139.54(10)
N7 Rh1 Sn2 B200 32.30(12)
C422 Rh1 Sn2 B200 -85.6(13)
P3 Rh1 Sn2 B200 125.98(10)
P4 Rh1 Sn2 B200 -64.66(10)
N7 Rh1 Sn2 B201 -46.30(12)
C422 Rh1 Sn2 B201 -164.2(13)
P3 Rh1 Sn2 B201 47.37(11)
P4 Rh1 Sn2 B201 -143.26(11)
N7 Rh1 Sn2 B204 101.26(10)
C422 Rh1 Sn2 B204 -16.6(13)
P3 Rh1 Sn2 B204 -165.06(8)
P4 Rh1 Sn2 B204 4.31(8)
C105 C104 N1 C106 -61.1(3)
C105 C104 N1 C102 56.6(3)
C105 C104 N1 C100 177.6(2)
C107 C106 N1 C104 -59.7(3)
C107 C106 N1 C102 179.0(2)
C107 C106 N1 C100 58.6(3)
C103 C102 N1 C104 57.2(3)
C103 C102 N1 C106 178.4(2)
C103 C102 N1 C100 -60.9(3)
C101 C100 N1 C104 -174.3(2)
C101 C100 N1 C106 64.2(3)
C101 C100 N1 C102 -52.9(3)
C205 C204 N2 C202 66.4(3)
C205 C204 N2 C206 -51.6(3)
C205 C204 N2 C200 -171.1(2)
C203 C202 N2 C204 172.8(3)
C203 C202 N2 C206 -67.1(3)
C203 C202 N2 C200 51.6(3)
C207 C206 N2 C204 -53.5(3)
C207 C206 N2 C202 -172.2(3)
C207 C206 N2 C200 66.8(3)
C201 C200 N2 C204 -60.8(3)
C201 C200 N2 C202 59.8(3)
C201 C200 N2 C206 178.1(3)
C701 C700 N7 Rh1 64.(17)
C422 Rh1 N7 C700 35.(4)
P3 Rh1 N7 C700 120.(4)
P4 Rh1 N7 C700 -45.(5)
Sn2 Rh1 N7 C700 -143.(4)
C801 C800 N8 Rh2 29.(17)
C322 Rh2 N8 C800 85.(2)
P2 Rh2 N8 C800 165.(2)
P1 Rh2 N8 C800 0.(2)
Sn1 Rh2 N8 C800 -98.(2)
